data_4106743
loop_
_publ_author_name
'Felicitas Lips'
'Rodolphe Cl\'erac'
'Stefanie Dehnen'

_publ_section_title
;
 [Pd3Sn8Bi6]4-: A 14-Vertex Sn/Bi Cluster Embedding a Pd3 Triangle
;
_journal_name_full 'Journal of the American Chemical Society'
_journal_page_first 14168
_journal_page_last 14171
_journal_paper_doi 10.1021/ja203302t
_journal_volume 133
_journal_year 2011
_chemical_formula_moiety '4(C18 H36 K N2 O6), Bi6 Pd3 Sn8, 0.595(C2H8N2)'
_chemical_formula_sum 'C73.19 H148.26 Bi6 K4 N9.19 O24 Pd3 Sn8'
_chemical_formula_weight 4220.21
_space_group_IT_number 2
_symmetry_cell_setting triclinic
_symmetry_space_group_name_Hall '-P 1'
_symmetry_space_group_name_H-M 'P -1'
_atom_sites_solution_hydrogens geom
_atom_sites_solution_primary direct
_atom_sites_solution_secondary difmap
_audit_creation_method SHELXL-97
_cell_angle_alpha 76.22(3)
_cell_angle_beta 82.55(3)
_cell_angle_gamma 65.90(3)
_cell_formula_units_Z 2
_cell_length_a 13.825(3)
_cell_length_b 16.323(3)
_cell_length_c 27.335(6)
_cell_measurement_reflns_used 41570
_cell_measurement_temperature 100(2)
_cell_measurement_theta_max 27.16
_cell_measurement_theta_min 4.61
_cell_volume 5465(2)
_computing_structure_refinement 'SHELXL-97 (Sheldrick, 1997)'
_computing_structure_solution 'SHELXS-97 (Sheldrick, 1990)'
_diffrn_ambient_temperature 100(2)
_diffrn_measured_fraction_theta_full 0.977
_diffrn_measured_fraction_theta_max 0.977
_diffrn_measurement_device_type IPDS2t
_diffrn_measurement_method /w
_diffrn_radiation_monochromator graphite
_diffrn_radiation_source 'fine-focus sealed tube'
_diffrn_radiation_type MoK\a
_diffrn_radiation_wavelength 0.71073
_diffrn_reflns_av_R_equivalents 0.0932
_diffrn_reflns_av_sigmaI/netI 0.0904
_diffrn_reflns_limit_h_max 16
_diffrn_reflns_limit_h_min -16
_diffrn_reflns_limit_k_max 17
_diffrn_reflns_limit_k_min -19
_diffrn_reflns_limit_l_max 30
_diffrn_reflns_limit_l_min -32
_diffrn_reflns_number 38203
_diffrn_reflns_theta_full 25.00
_diffrn_reflns_theta_max 25.00
_diffrn_reflns_theta_min 4.63
_exptl_absorpt_coefficient_mu 12.108
_exptl_absorpt_correction_T_max 0.411
_exptl_absorpt_correction_T_min 0.095
_exptl_absorpt_correction_type numerical
_exptl_absorpt_process_details 'Stoe, Xred 1.52'
_exptl_crystal_colour black
_exptl_crystal_density_diffrn 2.565
_exptl_crystal_description 'rhombus-like plate'
_exptl_crystal_F_000 3911
_exptl_crystal_size_max 0.36
_exptl_crystal_size_mid 0.09
_exptl_crystal_size_min 0.03
_refine_diff_density_max 2.95
_refine_diff_density_min -3.47
_refine_diff_density_rms 0.28
_refine_ls_extinction_method none
_refine_ls_goodness_of_fit_ref 1.021
_refine_ls_hydrogen_treatment constr
_refine_ls_matrix_type full
_refine_ls_number_parameters 1314
_refine_ls_number_reflns 18832
_refine_ls_number_restraints 2245
_refine_ls_restrained_S_all 0.966
_refine_ls_R_factor_all 0.1083
_refine_ls_R_factor_gt 0.0772
_refine_ls_shift/su_max 0.009
_refine_ls_shift/su_mean 0.001
_refine_ls_structure_factor_coef Fsqd
_refine_ls_weighting_details 'calc w=1/[\s^2^(Fo^2^)+(0.1246P)^2^] where P=(Fo^2^+2Fc^2^)/3'
_refine_ls_weighting_scheme calc
_refine_ls_wR_factor_gt 0.1882
_refine_ls_wR_factor_ref 0.2058
_reflns_number_gt 13080
_reflns_number_total 18832
_reflns_threshold_expression >2sigma(I)
_cod_data_source_file ja203302t_si_002.cif
_cod_data_source_block Compound1
_cod_database_code 4106743

loop_
_symmetry_equiv_pos_as_xyz
'x, y, z'
'-x, -y, -z'

loop_
_atom_site_label
_atom_site_type_symbol
_atom_site_fract_x
_atom_site_fract_y
_atom_site_fract_z
_atom_site_U_iso_or_equiv
_atom_site_adp_type
_atom_site_occupancy
_atom_site_symmetry_multiplicity
_atom_site_calc_flag
_atom_site_refinement_flags
_atom_site_disorder_assembly
_atom_site_disorder_group
N1N N 0.5886(16) -0.4335(13) 0.4801(9) 0.069(7) Uani 0.73(4) 1 d PD A 1
C1N C 0.5517(16) -0.5056(18) 0.5092(10) 0.087(11) Uani 0.73(4) 1 d PD . 1
H1NA H 0.5429 -0.5024 0.5453 0.104 Uiso 0.73(4) 1 calc PR A 1
H1NB H 0.6060 -0.5667 0.5060 0.104 Uiso 0.73(4) 1 calc PR A 1
C2N C 1.498(5) -0.452(2) -0.0056(15) 0.11(2) Uiso 0.46(7) 1 d PD . 2
H2NA H 1.5600 -0.4495 -0.0274 0.130 Uiso 0.46(7) 1 calc PR . 2
H2NB H 1.4331 -0.4103 -0.0242 0.130 Uiso 0.46(7) 1 calc PR . 2
N2N N 1.497(9) -0.421(5) 0.041(3) 0.25(6) Uiso 0.46(7) 1 d PD . 2
Bi1 Bi 0.66672(7) 0.57777(5) 0.22165(3) 0.0717(2) Uani 1 1 d . . .
Bi2 Bi 0.73394(8) 0.48140(5) 0.12910(3) 0.0787(2) Uani 1 1 d . . .
Bi3 Bi 0.85471(7) 0.13163(5) 0.15808(3) 0.0726(2) Uani 1 1 d . . .
Bi4 Bi 0.86653(5) 0.01632(4) 0.26786(3) 0.05715(16) Uani 1 1 d . . .
Bi5 Bi 0.77915(5) 0.16792(4) 0.41628(2) 0.05485(16) Uani 1 1 d . . .
Bi6 Bi 0.69792(5) 0.38263(4) 0.40038(3) 0.06026(17) Uani 1 1 d . . .
Sn1 Sn 0.95601(8) 0.27848(6) 0.26691(4) 0.0421(2) Uani 1 1 d . . .
Sn2 Sn 0.81289(9) 0.44279(7) 0.30516(5) 0.0547(3) Uani 1 1 d . . .
Sn3 Sn 0.91108(12) 0.29236(8) 0.16345(5) 0.0664(3) Uani 1 1 d . . .
Sn4 Sn 0.93855(9) 0.11336(7) 0.33010(4) 0.0523(3) Uani 1 1 d . . .
Sn5 Sn 0.57491(9) 0.46048(7) 0.30364(5) 0.0592(3) Uani 1 1 d . . .
Sn6 Sn 0.66908(12) 0.31525(8) 0.16006(5) 0.0672(3) Uani 1 1 d . . .
Sn7 Sn 0.69226(9) 0.13889(7) 0.32889(5) 0.0526(3) Uani 1 1 d . . .
Sn8 Sn 0.57692(8) 0.31104(6) 0.26241(4) 0.0464(2) Uani 1 1 d . . .
Pd1 Pd 0.73842(12) 0.39228(8) 0.22738(5) 0.0601(3) Uani 1 1 d . . .
Pd2 Pd 0.80797(11) 0.20326(8) 0.24286(5) 0.0568(3) Uani 1 1 d . . .
Pd3 Pd 0.75616(10) 0.28722(8) 0.32440(5) 0.0504(3) Uani 1 1 d . . .
K2 K 1.3377(3) -0.0593(2) 0.31234(16) 0.0597(9) Uani 1 1 d . B 4
O1 O 1.4871(10) -0.2423(8) 0.3238(5) 0.067(3) Uani 1 1 d . B 4
O2 O 1.5576(9) -0.0976(7) 0.2861(5) 0.065(3) Uani 1 1 d . B 4
O6 O 1.2645(10) 0.0417(8) 0.2149(5) 0.069(3) Uani 1 1 d . B 4
O5 O 1.1893(10) -0.0930(8) 0.2704(6) 0.070(3) Uani 1 1 d . B 4
O3 O 1.3086(9) 0.0785(7) 0.3629(5) 0.061(3) Uani 1 1 d . B 4
O4 O 1.2669(9) -0.0724(7) 0.4155(5) 0.066(3) Uani 1 1 d . B 4
N1 N 1.2707(13) -0.2161(8) 0.3663(7) 0.073(5) Uani 1 1 d . B 4
N2 N 1.4095(12) 0.0937(9) 0.2602(6) 0.066(4) Uani 1 1 d . B 4
C14 C 1.4642(14) -0.3065(11) 0.3660(9) 0.072(6) Uani 1 1 d . B 4
H14A H 1.4609 -0.2874 0.3981 0.086 Uiso 1 1 calc R B 4
H14B H 1.5200 -0.3689 0.3678 0.086 Uiso 1 1 calc R B 4
C15 C 1.5947(13) -0.2575(11) 0.3242(9) 0.070(5) Uani 1 1 d . B 4
H15A H 1.6401 -0.3216 0.3217 0.084 Uiso 1 1 calc R B 4
H15B H 1.6098 -0.2462 0.3558 0.084 Uiso 1 1 calc R B 4
C4 C 1.3020(17) 0.0551(12) 0.4167(8) 0.073(5) Uani 1 1 d . B 4
H4A H 1.2789 0.1109 0.4309 0.088 Uiso 1 1 calc R B 4
H4B H 1.3723 0.0121 0.4298 0.088 Uiso 1 1 calc R B 4
C7 C 1.3719(18) 0.1277(14) 0.2085(8) 0.079(6) Uani 1 1 d . B 4
H7A H 1.4220 0.0874 0.1866 0.094 Uiso 1 1 calc R B 4
H7B H 1.3716 0.1900 0.1959 0.094 Uiso 1 1 calc R B 4
C17 C 1.5804(13) -0.0331(11) 0.2446(8) 0.061(4) Uani 1 1 d . B 4
H17A H 1.5530 -0.0330 0.2129 0.073 Uiso 1 1 calc R B 4
H17B H 1.6578 -0.0493 0.2400 0.073 Uiso 1 1 calc R B 4
C5 C 1.3686(16) 0.1316(11) 0.3460(8) 0.067(5) Uani 1 1 d . B 4
H5A H 1.4436 0.0938 0.3544 0.081 Uiso 1 1 calc R B 4
H5B H 1.3429 0.1834 0.3637 0.081 Uiso 1 1 calc R B 4
C6 C 1.3622(16) 0.1689(11) 0.2898(8) 0.067(5) Uani 1 1 d . B 4
H6A H 1.2870 0.2049 0.2812 0.081 Uiso 1 1 calc R B 4
H6B H 1.4001 0.2106 0.2801 0.081 Uiso 1 1 calc R B 4
C8 C 1.2590(15) 0.1317(15) 0.2043(8) 0.076(5) Uani 1 1 d . B 4
H8A H 1.2092 0.1664 0.2287 0.092 Uiso 1 1 calc R B 4
H8B H 1.2333 0.1629 0.1700 0.092 Uiso 1 1 calc R B 4
C16 C 1.6159(16) -0.1925(14) 0.2798(8) 0.073(5) Uani 1 1 d . B 4
H16A H 1.6929 -0.2062 0.2762 0.088 Uiso 1 1 calc R B 4
H16B H 1.5939 -0.2003 0.2488 0.088 Uiso 1 1 calc R B 4
C2 C 1.1935(15) -0.1186(11) 0.4291(9) 0.072(5) Uani 1 1 d . B 4
H2A H 1.1303 -0.0863 0.4081 0.086 Uiso 1 1 calc R B 4
H2B H 1.1701 -0.1206 0.4650 0.086 Uiso 1 1 calc R B 4
C12 C 1.1746(17) -0.2036(13) 0.3419(9) 0.078(6) Uani 1 1 d . B 4
H12A H 1.1132 -0.1551 0.3548 0.093 Uiso 1 1 calc R B 4
H12B H 1.1627 -0.2612 0.3526 0.093 Uiso 1 1 calc R B 4
C11 C 1.1759(13) -0.1789(12) 0.2855(9) 0.070(5) Uani 1 1 d . B 4
H11A H 1.2351 -0.2273 0.2713 0.084 Uiso 1 1 calc R B 4
H11B H 1.1086 -0.1725 0.2731 0.084 Uiso 1 1 calc R B 4
C9 C 1.1654(15) 0.0431(13) 0.2054(9) 0.078(6) Uani 1 1 d . B 4
H9A H 1.1485 0.0702 0.1696 0.093 Uiso 1 1 calc R B 4
H9B H 1.1086 0.0804 0.2265 0.093 Uiso 1 1 calc R B 4
C18 C 1.5252(15) 0.0598(12) 0.2588(10) 0.078(6) Uani 1 1 d . B 4
H18A H 1.5484 0.0559 0.2924 0.093 Uiso 1 1 calc R B 4
H18B H 1.5476 0.1046 0.2342 0.093 Uiso 1 1 calc R B 4
C1 C 1.253(2) -0.2124(12) 0.4199(9) 0.085(7) Uani 1 1 d . B 4
H1A H 1.3227 -0.2385 0.4358 0.102 Uiso 1 1 calc R B 4
H1B H 1.2137 -0.2511 0.4363 0.102 Uiso 1 1 calc R B 4
C13 C 1.3587(17) -0.3051(11) 0.3565(10) 0.080(6) Uani 1 1 d . B 4
H13A H 1.3476 -0.3581 0.3790 0.096 Uiso 1 1 calc R B 4
H13B H 1.3574 -0.3099 0.3212 0.096 Uiso 1 1 calc R B 4
C3 C 1.2231(15) 0.0111(11) 0.4315(8) 0.065(5) Uani 1 1 d . B 4
H3A H 1.2101 0.0006 0.4685 0.078 Uiso 1 1 calc R B 4
H3B H 1.1550 0.0510 0.4152 0.078 Uiso 1 1 calc R B 4
C10 C 1.1738(17) -0.0568(14) 0.2184(10) 0.082(6) Uani 1 1 d . B 4
H10A H 1.1080 -0.0588 0.2091 0.098 Uiso 1 1 calc R B 4
H10B H 1.2339 -0.0945 0.1988 0.098 Uiso 1 1 calc R B 4
K1 K 0.7967(3) -0.30126(19) 0.50764(13) 0.0470(7) Uani 1 1 d . C 1
N3 N 0.7646(10) -0.4250(8) 0.6027(6) 0.053(3) Uani 1 1 d . C 1
N4 N 0.8171(10) -0.1748(8) 0.4146(5) 0.050(3) Uani 1 1 d . C 1
C19 C 0.6682(14) -0.3731(10) 0.6290(7) 0.058(4) Uani 1 1 d . C 1
H19A H 0.6843 -0.3355 0.6477 0.070 Uiso 1 1 calc R C 1
H19B H 0.6439 -0.4164 0.6538 0.070 Uiso 1 1 calc R C 1
C20 C 0.5818(15) -0.3125(11) 0.5941(8) 0.068(5) Uani 1 1 d . C 1
H20A H 0.5703 -0.3489 0.5729 0.082 Uiso 1 1 calc R C 1
H20B H 0.5153 -0.2862 0.6138 0.082 Uiso 1 1 calc R C 1
O10 O 0.6069(9) -0.2390(7) 0.5620(5) 0.061(3) Uani 1 1 d . C 1
C21 C 0.5221(15) -0.1714(14) 0.5296(9) 0.079(6) Uani 1 1 d . C 1
H21A H 0.5273 -0.1111 0.5239 0.095 Uiso 1 1 calc R C 1
H21B H 0.4530 -0.1655 0.5472 0.095 Uiso 1 1 calc R C 1
C22 C 0.5241(17) -0.1946(16) 0.4793(10) 0.086(6) Uani 1 1 d . C 1
H22A H 0.5193 -0.2549 0.4843 0.103 Uiso 1 1 calc R C 1
H22B H 0.4625 -0.1480 0.4600 0.103 Uiso 1 1 calc R C 1
O11 O 0.6205(10) -0.1973(10) 0.4514(6) 0.091(4) Uani 1 1 d . C 1
C23 C 0.6231(15) -0.1117(16) 0.4222(10) 0.091(4) Uani 1 1 d . C 1
H23A H 0.6225 -0.0730 0.4452 0.110 Uiso 1 1 calc R C 1
H23B H 0.5590 -0.0783 0.4019 0.110 Uiso 1 1 calc R C 1
C24 C 0.7185(12) -0.1279(10) 0.3885(6) 0.054(4) Uani 1 1 d . C 1
H24A H 0.7169 -0.1647 0.3648 0.065 Uiso 1 1 calc R C 1
H24B H 0.7164 -0.0682 0.3684 0.065 Uiso 1 1 calc R C 1
C30 C 0.7536(13) -0.5026(10) 0.5894(8) 0.062(5) Uani 1 1 d . C 1
H30A H 0.6813 -0.4820 0.5772 0.075 Uiso 1 1 calc R C 1
H30B H 0.7611 -0.5510 0.6202 0.075 Uiso 1 1 calc R C 1
C29 C 0.8330(15) -0.5433(9) 0.5498(7) 0.062(5) Uani 1 1 d . C 1
H29A H 0.9058 -0.5631 0.5612 0.075 Uiso 1 1 calc R C 1
H29B H 0.8244 -0.5977 0.5444 0.075 Uiso 1 1 calc R C 1
O7 O 0.8175(9) -0.4770(7) 0.5042(5) 0.058(3) Uani 1 1 d . C 1
C28 C 0.8798(14) -0.5125(10) 0.4631(7) 0.058(4) Uani 1 1 d . C 1
H28A H 0.8665 -0.5656 0.4591 0.070 Uiso 1 1 calc R C 1
H28B H 0.9559 -0.5340 0.4699 0.070 Uiso 1 1 calc R C 1
C27 C 0.8548(13) -0.4416(11) 0.4156(7) 0.060(4) Uani 1 1 d . C 1
H27A H 0.8902 -0.4696 0.3864 0.071 Uiso 1 1 calc R C 1
H27B H 0.7774 -0.4133 0.4109 0.071 Uiso 1 1 calc R C 1
O8 O 0.8922(9) -0.3738(7) 0.4197(4) 0.054(3) Uani 1 1 d . C 1
C26 C 0.8851(15) -0.3096(12) 0.3738(7) 0.069(5) Uani 1 1 d . C 1
H26A H 0.8141 -0.2888 0.3602 0.082 Uiso 1 1 calc R C 1
H26B H 0.9384 -0.3402 0.3491 0.082 Uiso 1 1 calc R C 1
C25 C 0.9021(13) -0.2298(10) 0.3792(7) 0.057(4) Uani 1 1 d . C 1
H25A H 0.9006 -0.1896 0.3457 0.068 Uiso 1 1 calc R C 1
H25B H 0.9731 -0.2502 0.3928 0.068 Uiso 1 1 calc R C 1
C31 C 0.8590(13) -0.4550(11) 0.6323(7) 0.061(4) Uani 1 1 d . C 1
H31A H 0.9190 -0.5009 0.6169 0.073 Uiso 1 1 calc R C 1
H31B H 0.8453 -0.4860 0.6667 0.073 Uiso 1 1 calc R C 1
C32 C 0.8920(14) -0.3802(10) 0.6366(7) 0.058(4) Uani 1 1 d . C 1
H32A H 0.8334 -0.3349 0.6531 0.069 Uiso 1 1 calc R C 1
H32B H 0.9540 -0.4067 0.6583 0.069 Uiso 1 1 calc R C 1
O9 O 0.9173(9) -0.3368(6) 0.5910(4) 0.055(3) Uani 1 1 d . C 1
C33 C 0.9505(13) -0.2658(10) 0.5953(6) 0.052(4) Uani 1 1 d . C 1
H33A H 1.0082 -0.2915 0.6195 0.063 Uiso 1 1 calc R C 1
H33B H 0.8903 -0.2165 0.6083 0.063 Uiso 1 1 calc R C 1
C34 C 0.9890(13) -0.2270(11) 0.5448(6) 0.055(4) Uani 1 1 d . C 1
H34A H 1.0117 -0.1783 0.5479 0.066 Uiso 1 1 calc R C 1
H34B H 1.0505 -0.2758 0.5321 0.066 Uiso 1 1 calc R C 1
O12 O 0.9039(8) -0.1896(6) 0.5103(4) 0.051(2) Uani 1 1 d . C 1
C35 C 0.9328(15) -0.1453(12) 0.4637(6) 0.059(4) Uani 1 1 d . C 1
H35A H 0.9968 -0.1897 0.4495 0.071 Uiso 1 1 calc R C 1
H35B H 0.9510 -0.0955 0.4690 0.071 Uiso 1 1 calc R C 1
C36 C 0.8467(15) -0.1060(10) 0.4268(7) 0.060(4) Uani 1 1 d . C 1
H36A H 0.7834 -0.0607 0.4409 0.073 Uiso 1 1 calc R C 1
H36B H 0.8701 -0.0732 0.3954 0.073 Uiso 1 1 calc R C 1
K3 K 1.1401(3) -0.3509(3) 0.11661(15) 0.0667(10) Uani 0.50 1 d PD D 3
N5 N 1.104(4) -0.499(4) 0.189(2) 0.1717(12) Uani 0.50 1 d PDU D 3
N6 N 1.183(4) -0.173(4) 0.051(2) 0.1719(12) Uani 0.50 1 d PDU D 3
C42 C 1.002(5) -0.477(5) 0.214(3) 0.1688(13) Uani 0.50 1 d PDU D 3
C41 C 0.923(6) -0.388(5) 0.209(4) 0.1662(13) Uani 0.50 1 d PDU D 3
O13 O 0.950(4) -0.312(4) 0.184(2) 0.1645(13) Uani 0.50 1 d PDU D 3
C40 C 0.954(7) -0.248(6) 0.205(3) 0.1641(13) Uani 0.50 1 d PDU D 3
C39 C 0.933(8) -0.159(5) 0.167(3) 0.1644(13) Uani 0.50 1 d PDU D 3
O14 O 1.021(5) -0.163(3) 0.134(2) 0.1654(13) Uani 0.50 1 d PDU D 3
C37 C 1.007(5) -0.105(5) 0.085(2) 0.1681(12) Uani 0.50 1 d PDU D 3
C38 C 1.114(5) -0.093(4) 0.071(3) 0.1699(13) Uani 0.50 1 d PDU D 3
C43 C 1.135(6) -0.579(4) 0.164(2) 0.1724(13) Uani 0.50 1 d PDU D 3
C44 C 1.083(6) -0.546(6) 0.113(2) 0.1733(13) Uani 0.50 1 d PDU D 3
O16 O 1.126(5) -0.492(3) 0.0729(18) 0.1740(13) Uani 0.50 1 d PDU D 3
C52 C 1.082(6) -0.458(5) 0.022(2) 0.1745(13) Uani 0.50 1 d PDU D 3
C53 C 1.134(7) -0.393(4) -0.012(3) 0.1747(13) Uani 0.50 1 d PDU D 3
O15 O 1.103(5) -0.314(3) 0.0118(15) 0.1738(13) Uani 0.50 1 d PDU D 3
C45 C 1.195(8) -0.256(5) -0.017(3) 0.1737(14) Uani 0.50 1 d PDU D 3
C46 C 1.141(6) -0.172(5) 0.006(3) 0.1732(13) Uani 0.50 1 d PDU D 3
C47 C 1.184(5) -0.529(6) 0.226(3) 0.1749(12) Uani 0.50 1 d PDU D 3
C48 C 1.303(6) -0.569(6) 0.199(4) 0.1746(13) Uani 0.50 1 d PDU D 3
O17 O 1.318(4) -0.476(4) 0.176(2) 0.1743(13) Uani 0.50 1 d PDU D 3
C49 C 1.407(7) -0.467(5) 0.169(4) 0.1733(13) Uani 0.50 1 d PDU D 3
C50 C 1.400(7) -0.391(5) 0.126(4) 0.1731(13) Uani 0.50 1 d PDU D 3
O18 O 1.331(4) -0.316(4) 0.122(2) 0.1727(12) Uani 0.50 1 d PDU D 3
C54 C 1.330(7) -0.224(4) 0.109(3) 0.1726(13) Uani 0.50 1 d PDU D 3
C51 C 1.289(4) -0.186(5) 0.055(2) 0.1725(13) Uani 0.50 1 d PDU D 3
K5 K 1.1401(3) -0.3509(3) 0.11661(15) 0.0667(10) Uani 0.50 1 d PD E 4
N9 N 1.104(4) -0.512(3) 0.1767(18) 0.1717(12) Uani 0.50 1 d PDU E 4
N10 N 1.154(4) -0.177(3) 0.057(2) 0.1719(12) Uani 0.50 1 d PDU E 4
C73 C 0.998(5) -0.475(4) 0.197(3) 0.1688(13) Uani 0.50 1 d PDU E 4
C74 C 0.976(7) -0.401(4) 0.228(2) 0.1662(13) Uani 0.50 1 d PDU E 4
O25 O 0.980(4) -0.319(3) 0.1927(18) 0.1645(13) Uani 0.50 1 d PDU E 4
C75 C 0.911(6) -0.233(4) 0.205(3) 0.1641(13) Uani 0.50 1 d PDU E 4
C76 C 0.913(5) -0.161(5) 0.159(3) 0.1644(13) Uani 0.50 1 d PDU E 4
O26 O 1.012(5) -0.173(3) 0.132(3) 0.1654(13) Uani 0.50 1 d PDU E 4
C77 C 1.025(5) -0.091(4) 0.107(3) 0.1681(12) Uani 0.50 1 d PDU E 4
C78 C 1.142(5) -0.109(5) 0.087(3) 0.1699(13) Uani 0.50 1 d PDU E 4
C79 C 1.113(7) -0.574(4) 0.143(2) 0.1724(13) Uani 0.50 1 d PDU E 4
C80 C 1.052(6) -0.522(5) 0.094(2) 0.1733(13) Uani 0.50 1 d PDU E 4
O27 O 1.080(4) -0.449(3) 0.0661(18) 0.1740(13) Uani 0.50 1 d PDU E 4
C81 C 1.071(6) -0.410(5) 0.013(2) 0.1745(13) Uani 0.50 1 d PDU E 4
C82 C 1.161(6) -0.373(4) -0.007(3) 0.1748(12) Uani 0.50 1 d PDU E 4
O28 O 1.150(5) -0.297(3) 0.0144(14) 0.1744(12) Uani 0.50 1 d PDU E 4
C83 C 1.065(6) -0.205(4) -0.002(3) 0.1741(13) Uani 0.50 1 d PDU E 4
C84 C 1.055(5) -0.140(5) 0.033(3) 0.1726(13) Uani 0.50 1 d PDU E 4
C85 C 1.185(5) -0.573(4) 0.213(3) 0.1742(12) Uani 0.50 1 d PDU E 4
C86 C 1.277(5) -0.548(4) 0.220(3) 0.1745(12) Uani 0.50 1 d PDU E 4
O29 O 1.274(4) -0.459(3) 0.1943(19) 0.1744(12) Uani 0.50 1 d PDU E 4
C87 C 1.312(6) -0.398(5) 0.210(2) 0.1739(14) Uani 0.50 1 d PDU E 4
C88 C 1.378(6) -0.371(6) 0.163(2) 0.1727(13) Uani 0.50 1 d PDU E 4
O30 O 1.337(3) -0.336(4) 0.111(2) 0.1725(13) Uani 0.50 1 d PDU E 4
C89 C 1.335(6) -0.246(4) 0.082(3) 0.1727(12) Uani 0.50 1 d PDU E 4
C90 C 1.261(4) -0.214(5) 0.037(2) 0.1727(12) Uani 0.50 1 d PDU E 4
K4 K 1.5185(16) -0.0409(13) -0.0165(8) 0.1704(18) Uani 0.537(11) 1 d PDU . 5
N7 N 1.325(3) 0.133(3) -0.0445(18) 0.1760(12) Uani 0.537(11) 1 d PDU . 5
N8 N 1.640(4) -0.237(3) 0.0145(19) 0.1735(12) Uani 0.537(11) 1 d PDU . 5
C55 C 1.362(4) 0.169(6) -0.090(2) 0.1760(12) Uani 0.537(11) 1 d PDU . 5
C56 C 1.472(4) 0.167(6) -0.103(3) 0.1765(13) Uani 0.537(11) 1 d PDU . 5
O19 O 1.557(4) 0.108(3) -0.069(2) 0.1767(13) Uani 0.537(11) 1 d PDU . 5
C57 C 1.660(4) 0.110(4) -0.081(3) 0.1769(13) Uani 0.537(11) 1 d PDU . 5
C58 C 1.758(4) 0.018(4) -0.070(3) 0.1767(13) Uani 0.537(11) 1 d PDU . 5
O20 O 1.727(3) -0.054(3) -0.039(2) 0.1762(13) Uani 0.537(11) 1 d PDU . 5
C59 C 1.685(6) -0.110(4) -0.054(3) 0.1754(14) Uani 0.537(11) 1 d PDU . 5
C60 C 1.706(5) -0.207(4) -0.024(2) 0.1740(13) Uani 0.537(11) 1 d PDU . 5
C61 C 1.238(5) 0.108(4) -0.041(3) 0.1760(13) Uani 0.537(11) 1 d PDU . 5
C62 C 1.261(5) 0.038(4) -0.074(3) 0.1761(13) Uani 0.537(11) 1 d PDU . 5
O21 O 1.356(3) -0.048(3) -0.066(2) 0.1761(12) Uani 0.537(11) 1 d PDU . 5
C63 C 1.391(6) -0.101(4) -0.105(3) 0.1756(12) Uani 0.537(11) 1 d PDU . 5
C64 C 1.483(5) -0.201(4) -0.094(3) 0.1748(12) Uani 0.537(11) 1 d PDU . 5
O22 O 1.547(4) -0.184(3) -0.0622(18) 0.1744(12) Uani 0.537(11) 1 d PDU . 5
C65 C 1.469(5) -0.147(5) -0.023(2) 0.1741(13) Uani 0.537(11) 1 d PDU . 5
C66 C 1.533(4) -0.174(5) 0.024(2) 0.1726(13) Uani 0.537(11) 1 d PDU . 5
C67 C 1.345(7) 0.141(4) 0.004(2) 0.1742(12) Uani 0.537(11) 1 d PDU . 5
C68 C 1.361(6) 0.040(5) 0.033(2) 0.1745(12) Uani 0.537(11) 1 d PDU . 5
O23 O 1.424(4) 0.016(4) 0.0764(15) 0.1744(12) Uani 0.537(11) 1 d PDU . 5
C69 C 1.523(5) 0.028(4) 0.070(3) 0.1739(14) Uani 0.537(11) 1 d PDU . 5
C70 C 1.573(6) -0.047(4) 0.037(2) 0.1727(13) Uani 0.537(11) 1 d PDU . 5
O24 O 1.585(5) -0.123(3) 0.0810(16) 0.1725(13) Uani 0.537(11) 1 d PDU . 5
C71 C 1.684(6) -0.199(4) 0.089(3) 0.1727(12) Uani 0.537(11) 1 d PDU . 5
C72 C 1.701(5) -0.272(4) 0.058(2) 0.1727(12) Uani 0.537(11) 1 d PDU . 5
K6 K 1.5624(18) -0.0764(15) -0.0224(9) 0.164(2) Uani 0.463(11) 1 d PDU . 6
N11 N 1.355(4) 0.072(3) -0.056(2) 0.1760(12) Uani 0.463(11) 1 d PDU . 6
N12 N 1.765(3) -0.218(3) 0.014(2) 0.1735(12) Uani 0.463(11) 1 d PDU . 6
C91 C 1.351(5) 0.159(5) -0.047(4) 0.1760(12) Uani 0.463(11) 1 d PDU . 6
C92 C 1.464(6) 0.161(5) -0.062(4) 0.1765(13) Uani 0.463(11) 1 d PDU . 6
O31 O 1.521(4) 0.091(3) -0.090(2) 0.1767(13) Uani 0.463(11) 1 d PDU . 6
C93 C 1.620(5) 0.082(6) -0.118(3) 0.1769(13) Uani 0.463(11) 1 d PDU . 6
C94 C 1.720(6) 0.042(4) -0.087(4) 0.1767(13) Uani 0.463(11) 1 d PDU . 6
O32 O 1.748(3) -0.056(4) -0.066(2) 0.1762(13) Uani 0.463(11) 1 d PDU . 6
C95 C 1.847(5) -0.107(4) -0.043(3) 0.1754(14) Uani 0.463(11) 1 d PDU . 6
C96 C 1.851(5) -0.196(4) -0.009(3) 0.1740(13) Uani 0.463(11) 1 d PDU . 6
C97 C 1.373(8) 0.070(4) -0.108(2) 0.1760(13) Uani 0.463(11) 1 d PDU . 6
C98 C 1.402(8) -0.018(4) -0.126(3) 0.1761(13) Uani 0.463(11) 1 d PDU . 6
O33 O 1.463(5) -0.102(3) -0.095(2) 0.1761(12) Uani 0.463(11) 1 d PDU . 6
C99 C 1.448(5) -0.185(4) -0.082(4) 0.1756(12) Uani 0.463(11) 1 d PDU . 6
C100 C 1.559(5) -0.259(5) -0.079(3) 0.1747(13) Uani 0.463(11) 1 d PDU . 6
O34 O 1.611(4) -0.249(3) -0.039(2) 0.1738(13) Uani 0.463(11) 1 d PDU . 6
C101 C 1.714(5) -0.319(5) -0.030(4) 0.1737(14) Uani 0.463(11) 1 d PDU . 6
C102 C 1.784(6) -0.307(4) 0.004(3) 0.1732(13) Uani 0.463(11) 1 d PDU . 6
C103 C 1.296(6) 0.023(6) -0.025(2) 0.1749(12) Uani 0.463(11) 1 d PDU . 6
C104 C 1.322(6) -0.028(6) 0.029(2) 0.1746(13) Uani 0.463(11) 1 d PDU . 6
O35 O 1.411(4) -0.029(4) 0.0506(17) 0.1743(13) Uani 0.463(11) 1 d PDU . 6
C105 C 1.434(6) -0.044(6) 0.104(2) 0.1733(13) Uani 0.463(11) 1 d PDU . 6
C106 C 1.541(7) -0.126(5) 0.113(3) 0.1731(13) Uani 0.463(11) 1 d PDU . 6
O36 O 1.590(5) -0.185(4) 0.0769(17) 0.1727(12) Uani 0.463(11) 1 d PDU . 6
C107 C 1.684(5) -0.265(4) 0.095(3) 0.1726(13) Uani 0.463(11) 1 d PDU . 6
C108 C 1.772(5) -0.232(6) 0.068(2) 0.1725(13) Uani 0.463(11) 1 d PDU . 6

loop_
_atom_site_aniso_label
_atom_site_aniso_U_11
_atom_site_aniso_U_22
_atom_site_aniso_U_33
_atom_site_aniso_U_23
_atom_site_aniso_U_13
_atom_site_aniso_U_12
N1N 0.070(14) 0.063(12) 0.079(16) -0.017(10) 0.013(11) -0.034(10)
C1N 0.12(3) 0.076(17) 0.058(17) -0.010(13) -0.024(16) -0.033(17)
Bi1 0.0850(5) 0.0519(3) 0.0772(5) -0.0088(3) -0.0078(4) -0.0268(3)
Bi2 0.1033(6) 0.0655(4) 0.0630(4) -0.0028(3) -0.0051(4) -0.0339(4)
Bi3 0.0979(5) 0.0674(4) 0.0591(4) -0.0200(3) 0.0005(4) -0.0361(4)
Bi4 0.0618(4) 0.0485(3) 0.0638(4) -0.0145(3) 0.0026(3) -0.0241(3)
Bi5 0.0537(3) 0.0591(3) 0.0538(4) -0.0091(3) -0.0003(3) -0.0261(3)
Bi6 0.0572(4) 0.0646(3) 0.0645(4) -0.0253(3) 0.0062(3) -0.0252(3)
Sn1 0.0456(5) 0.0392(4) 0.0464(5) -0.0134(4) 0.0089(4) -0.0219(4)
Sn2 0.0566(6) 0.0475(5) 0.0653(7) -0.0130(5) -0.0028(5) -0.0247(5)
Sn3 0.0830(8) 0.0585(6) 0.0562(7) -0.0102(5) 0.0101(6) -0.0307(6)
Sn4 0.0489(6) 0.0493(5) 0.0600(7) -0.0142(5) 0.0026(5) -0.0201(4)
Sn5 0.0490(6) 0.0505(5) 0.0751(8) -0.0118(5) -0.0020(5) -0.0170(5)
Sn6 0.0865(9) 0.0616(6) 0.0541(7) -0.0057(5) -0.0116(6) -0.0303(6)
Sn7 0.0511(6) 0.0492(5) 0.0614(7) -0.0125(5) 0.0001(5) -0.0235(4)
Sn8 0.0491(5) 0.0454(5) 0.0497(6) -0.0067(4) -0.0061(4) -0.0238(4)
Pd1 0.0709(8) 0.0528(6) 0.0587(8) -0.0096(5) -0.0019(6) -0.0274(6)
Pd2 0.0693(8) 0.0518(6) 0.0546(7) -0.0130(5) 0.0028(6) -0.0292(6)
Pd3 0.0519(6) 0.0481(6) 0.0537(7) -0.0116(5) 0.0002(5) -0.0220(5)
K2 0.0539(19) 0.0469(16) 0.078(3) -0.0172(16) 0.0065(18) -0.0199(15)
O1 0.058(7) 0.053(6) 0.085(9) -0.018(6) -0.004(6) -0.016(5)
O2 0.059(7) 0.053(6) 0.094(9) -0.036(6) 0.015(6) -0.025(5)
O6 0.060(7) 0.067(7) 0.080(9) -0.016(6) -0.003(6) -0.025(6)
O5 0.064(7) 0.058(6) 0.086(9) -0.020(6) 0.004(7) -0.022(6)
O3 0.057(7) 0.051(6) 0.074(8) -0.017(5) 0.006(6) -0.019(5)
O4 0.051(6) 0.043(5) 0.087(9) -0.009(5) 0.007(6) -0.006(5)
N1 0.065(9) 0.028(6) 0.115(14) -0.012(7) -0.011(9) -0.004(6)
N2 0.066(9) 0.056(7) 0.079(11) -0.018(7) 0.002(8) -0.028(7)
C14 0.047(9) 0.041(8) 0.121(17) -0.021(9) -0.023(10) -0.002(7)
C15 0.039(8) 0.047(8) 0.122(17) -0.013(9) -0.020(9) -0.012(7)
C4 0.077(13) 0.046(8) 0.081(14) -0.013(8) 0.004(10) -0.009(8)
C7 0.087(14) 0.074(11) 0.077(14) -0.008(10) 0.016(11) -0.043(10)
C17 0.041(8) 0.066(9) 0.086(13) -0.022(9) 0.006(8) -0.030(7)
C5 0.070(11) 0.052(8) 0.087(14) -0.026(8) 0.018(10) -0.030(8)
C6 0.073(11) 0.047(8) 0.098(14) -0.025(8) 0.005(10) -0.036(8)
C8 0.054(10) 0.097(14) 0.071(13) -0.021(10) 0.010(9) -0.024(10)
C16 0.064(11) 0.088(12) 0.068(12) -0.024(10) 0.003(9) -0.027(10)
C2 0.061(10) 0.054(9) 0.105(16) -0.013(9) 0.014(10) -0.034(8)
C12 0.073(12) 0.059(10) 0.103(17) -0.014(10) 0.008(11) -0.032(9)
C11 0.041(8) 0.063(9) 0.113(17) -0.008(10) -0.003(9) -0.032(7)
C9 0.050(10) 0.066(11) 0.101(16) -0.016(10) 0.010(10) -0.011(8)
C18 0.065(11) 0.063(9) 0.127(18) -0.027(10) 0.004(11) -0.046(9)
C1 0.102(16) 0.044(9) 0.091(16) 0.008(9) -0.029(13) -0.016(9)
C13 0.083(13) 0.034(7) 0.123(18) -0.006(9) -0.002(12) -0.027(8)
C3 0.069(11) 0.046(8) 0.069(12) -0.003(8) 0.007(9) -0.018(8)
C10 0.065(12) 0.074(11) 0.116(19) -0.044(12) 0.012(12) -0.029(9)
K1 0.0437(16) 0.0380(14) 0.0591(19) -0.0113(13) -0.0013(14) -0.0152(12)
N3 0.055(7) 0.034(5) 0.078(9) -0.010(6) -0.011(7) -0.023(5)
N4 0.047(7) 0.042(6) 0.064(8) -0.009(5) -0.003(6) -0.021(5)
C19 0.062(10) 0.046(8) 0.059(10) -0.009(7) 0.003(8) -0.016(7)
C20 0.063(10) 0.056(9) 0.101(15) -0.034(9) 0.011(10) -0.033(8)
O10 0.044(6) 0.055(6) 0.070(8) -0.005(5) -0.003(5) -0.010(5)
C21 0.041(9) 0.073(11) 0.108(17) -0.022(11) 0.004(10) -0.007(8)
C22 0.056(11) 0.083(13) 0.104(18) -0.008(12) -0.003(11) -0.019(10)
O11 0.044(6) 0.092(8) 0.107(10) 0.017(7) 0.002(6) -0.018(5)
C23 0.044(6) 0.092(8) 0.107(10) 0.017(7) 0.002(6) -0.018(5)
C24 0.047(8) 0.047(7) 0.050(9) 0.010(6) -0.005(7) -0.010(6)
C30 0.049(9) 0.044(7) 0.100(14) -0.014(8) -0.011(9) -0.022(7)
C29 0.066(10) 0.027(6) 0.087(13) -0.002(7) -0.002(9) -0.018(7)
O7 0.055(6) 0.042(5) 0.079(8) -0.018(5) -0.008(6) -0.015(5)
C28 0.058(10) 0.043(7) 0.073(11) -0.027(7) 0.014(8) -0.017(7)
C27 0.046(9) 0.063(9) 0.075(11) -0.033(8) 0.001(8) -0.017(7)
O8 0.061(6) 0.050(5) 0.055(6) -0.014(5) -0.008(5) -0.020(5)
C26 0.052(10) 0.069(10) 0.058(11) -0.018(8) -0.006(8) 0.008(8)
C25 0.050(9) 0.047(8) 0.066(11) -0.009(7) -0.002(8) -0.013(7)
C31 0.047(9) 0.047(8) 0.071(11) -0.010(7) -0.001(8) -0.003(7)
C32 0.059(9) 0.047(8) 0.060(10) 0.003(7) -0.006(8) -0.020(7)
O9 0.075(7) 0.036(5) 0.059(7) -0.010(4) 0.006(6) -0.028(5)
C33 0.059(9) 0.048(7) 0.056(9) -0.009(6) -0.020(8) -0.022(7)
C34 0.057(9) 0.055(8) 0.063(10) -0.018(7) -0.015(8) -0.026(7)
O12 0.055(6) 0.045(5) 0.059(7) -0.006(4) 0.002(5) -0.027(4)
C35 0.072(10) 0.082(10) 0.046(9) -0.024(8) 0.014(8) -0.052(9)
C36 0.080(11) 0.043(7) 0.064(11) -0.009(7) -0.002(9) -0.031(8)
K3 0.070(2) 0.073(2) 0.056(2) -0.0091(17) -0.0008(19) -0.0299(19)
N5 0.1717(13) 0.1718(13) 0.1718(13) -0.0352(7) -0.0063(6) -0.0673(7)
N6 0.1719(13) 0.1719(13) 0.1719(13) -0.0351(7) -0.0062(6) -0.0674(7)
C42 0.1688(13) 0.1688(13) 0.1688(14) -0.0346(7) -0.0062(6) -0.0662(7)
C41 0.1662(13) 0.1662(13) 0.1662(14) -0.0340(7) -0.0060(6) -0.0652(7)
O13 0.1645(13) 0.1645(13) 0.1645(14) -0.0337(7) -0.0060(6) -0.0645(7)
C40 0.1641(13) 0.1641(13) 0.1641(14) -0.0336(7) -0.0060(6) -0.0643(7)
C39 0.1644(13) 0.1644(13) 0.1643(14) -0.0336(7) -0.0060(6) -0.0644(7)
O14 0.1654(13) 0.1653(13) 0.1654(14) -0.0338(7) -0.0060(6) -0.0648(7)
C37 0.1681(13) 0.1681(13) 0.1681(14) -0.0344(7) -0.0061(6) -0.0659(7)
C38 0.1699(13) 0.1699(14) 0.1699(14) -0.0348(7) -0.0062(6) -0.0666(7)
C43 0.1725(13) 0.1724(13) 0.1725(14) -0.0353(7) -0.0063(6) -0.0676(7)
C44 0.1733(14) 0.1733(14) 0.1733(14) -0.0355(7) -0.0063(6) -0.0679(7)
O16 0.1741(14) 0.1740(14) 0.1740(14) -0.0356(7) -0.0064(6) -0.0682(7)
C52 0.1745(14) 0.1745(14) 0.1745(14) -0.0357(7) -0.0064(6) -0.0684(7)
C53 0.1747(13) 0.1747(13) 0.1747(14) -0.0357(7) -0.0064(6) -0.0685(7)
O15 0.1738(13) 0.1737(13) 0.1738(14) -0.0356(7) -0.0063(6) -0.0681(7)
C45 0.1737(14) 0.1737(14) 0.1737(15) -0.0355(7) -0.0063(6) -0.0681(7)
C46 0.1732(13) 0.1732(13) 0.1732(14) -0.0355(7) -0.0063(6) -0.0679(7)
C47 0.1749(13) 0.1749(13) 0.1749(13) -0.0358(7) -0.0064(6) -0.0686(7)
C48 0.1746(13) 0.1746(13) 0.1746(14) -0.0357(7) -0.0064(6) -0.0684(7)
O17 0.1743(13) 0.1743(13) 0.1743(14) -0.0357(7) -0.0064(6) -0.0683(7)
C49 0.1733(14) 0.1733(14) 0.1734(14) -0.0355(7) -0.0063(6) -0.0680(7)
C50 0.1731(14) 0.1731(14) 0.1731(14) -0.0354(7) -0.0063(6) -0.0678(7)
O18 0.1727(13) 0.1727(13) 0.1727(13) -0.0353(7) -0.0063(6) -0.0677(7)
C54 0.1726(14) 0.1726(14) 0.1726(14) -0.0354(7) -0.0063(6) -0.0677(7)
C51 0.1725(13) 0.1725(13) 0.1725(14) -0.0353(7) -0.0063(6) -0.0676(7)
K5 0.070(2) 0.073(2) 0.056(2) -0.0091(17) -0.0008(19) -0.0299(19)
N9 0.1717(13) 0.1718(13) 0.1718(13) -0.0352(7) -0.0063(6) -0.0673(7)
N10 0.1719(13) 0.1719(13) 0.1719(13) -0.0351(7) -0.0062(6) -0.0674(7)
C73 0.1688(13) 0.1688(13) 0.1688(14) -0.0346(7) -0.0062(6) -0.0662(7)
C74 0.1662(13) 0.1662(13) 0.1662(14) -0.0340(7) -0.0060(6) -0.0652(7)
O25 0.1645(13) 0.1645(13) 0.1645(14) -0.0337(7) -0.0060(6) -0.0645(7)
C75 0.1641(13) 0.1641(13) 0.1641(14) -0.0336(7) -0.0060(6) -0.0643(7)
C76 0.1644(13) 0.1644(13) 0.1643(14) -0.0336(7) -0.0060(6) -0.0644(7)
O26 0.1654(13) 0.1653(13) 0.1654(14) -0.0338(7) -0.0060(6) -0.0648(7)
C77 0.1681(13) 0.1681(13) 0.1681(14) -0.0344(7) -0.0061(6) -0.0659(7)
C78 0.1699(13) 0.1699(14) 0.1699(14) -0.0348(7) -0.0062(6) -0.0666(7)
C79 0.1725(13) 0.1724(13) 0.1725(14) -0.0353(7) -0.0063(6) -0.0676(7)
C80 0.1733(14) 0.1733(14) 0.1733(14) -0.0355(7) -0.0063(6) -0.0679(7)
O27 0.1741(14) 0.1740(14) 0.1740(14) -0.0356(7) -0.0064(6) -0.0682(7)
C81 0.1745(14) 0.1745(14) 0.1745(14) -0.0357(7) -0.0064(6) -0.0684(7)
C82 0.1748(13) 0.1749(13) 0.1748(13) -0.0358(7) -0.0064(6) -0.0685(7)
O28 0.1744(13) 0.1744(13) 0.1744(13) -0.0357(7) -0.0064(6) -0.0683(7)
C83 0.1741(14) 0.1741(14) 0.1741(14) -0.0356(7) -0.0064(6) -0.0682(7)
C84 0.1726(14) 0.1725(14) 0.1726(14) -0.0353(7) -0.0063(6) -0.0676(7)
C85 0.1742(13) 0.1742(13) 0.1742(13) -0.0356(7) -0.0064(6) -0.0683(7)
C86 0.1745(12) 0.1745(12) 0.1745(13) -0.0357(6) -0.0064(6) -0.0684(7)
O29 0.1745(13) 0.1744(13) 0.1744(13) -0.0357(7) -0.0064(6) -0.0684(7)
C87 0.1739(14) 0.1739(15) 0.1739(15) -0.0356(7) -0.0064(6) -0.0682(7)
C88 0.1727(13) 0.1727(13) 0.1727(14) -0.0354(7) -0.0063(6) -0.0677(7)
O30 0.1725(13) 0.1725(13) 0.1725(14) -0.0353(7) -0.0063(6) -0.0676(7)
C89 0.1727(13) 0.1727(13) 0.1727(13) -0.0353(7) -0.0063(6) -0.0677(7)
C90 0.1727(13) 0.1727(13) 0.1727(13) -0.0353(7) -0.0063(6) -0.0677(7)
K4 0.1704(19) 0.1704(19) 0.170(2) -0.0348(10) -0.0063(9) -0.0667(10)
N7 0.1760(13) 0.1760(13) 0.1760(13) -0.0360(7) -0.0064(6) -0.0690(7)
N8 0.1735(13) 0.1735(13) 0.1735(13) -0.0355(7) -0.0063(6) -0.0680(7)
C55 0.1760(13) 0.1760(13) 0.1760(14) -0.0360(7) -0.0064(6) -0.0690(7)
C56 0.1764(13) 0.1765(13) 0.1765(14) -0.0361(7) -0.0064(6) -0.0692(7)
O19 0.1767(13) 0.1767(13) 0.1768(14) -0.0362(7) -0.0064(6) -0.0693(7)
C57 0.1769(14) 0.1769(14) 0.1769(14) -0.0362(7) -0.0064(6) -0.0693(7)
C58 0.1768(14) 0.1767(14) 0.1767(14) -0.0362(7) -0.0064(6) -0.0693(7)
O20 0.1762(13) 0.1762(14) 0.1762(14) -0.0360(7) -0.0064(6) -0.0690(7)
C59 0.1754(14) 0.1754(14) 0.1754(15) -0.0359(7) -0.0064(6) -0.0687(7)
C60 0.1740(14) 0.1740(14) 0.1740(15) -0.0356(7) -0.0064(6) -0.0682(7)
C61 0.1760(14) 0.1760(14) 0.1760(14) -0.0360(7) -0.0064(6) -0.0690(7)
C62 0.1761(14) 0.1761(14) 0.1761(14) -0.0360(7) -0.0064(6) -0.0690(7)
O21 0.1761(13) 0.1761(13) 0.1761(13) -0.0360(7) -0.0064(6) -0.0690(7)
C63 0.1756(13) 0.1756(13) 0.1756(13) -0.0359(7) -0.0064(6) -0.0688(7)
C64 0.1748(13) 0.1749(13) 0.1748(13) -0.0358(7) -0.0064(6) -0.0685(7)
O22 0.1744(13) 0.1744(13) 0.1744(13) -0.0357(7) -0.0064(6) -0.0683(7)
C65 0.1741(14) 0.1741(14) 0.1741(14) -0.0356(7) -0.0064(6) -0.0682(7)
C66 0.1726(14) 0.1725(14) 0.1726(14) -0.0353(7) -0.0063(6) -0.0676(7)
C67 0.1742(13) 0.1742(13) 0.1742(13) -0.0356(7) -0.0064(6) -0.0683(7)
C68 0.1745(12) 0.1745(12) 0.1745(13) -0.0357(6) -0.0064(6) -0.0684(7)
O23 0.1745(13) 0.1744(13) 0.1744(13) -0.0357(7) -0.0064(6) -0.0684(7)
C69 0.1739(14) 0.1739(15) 0.1739(15) -0.0356(7) -0.0064(6) -0.0682(7)
C70 0.1727(13) 0.1727(13) 0.1727(14) -0.0354(7) -0.0063(6) -0.0677(7)
O24 0.1725(13) 0.1725(13) 0.1725(14) -0.0353(7) -0.0063(6) -0.0676(7)
C71 0.1727(13) 0.1727(13) 0.1727(13) -0.0353(7) -0.0063(6) -0.0677(7)
C72 0.1727(13) 0.1727(13) 0.1727(13) -0.0353(7) -0.0063(6) -0.0677(7)
K6 0.164(2) 0.164(2) 0.164(2) -0.0334(10) -0.0061(9) -0.0643(11)
N11 0.1760(13) 0.1760(13) 0.1760(13) -0.0360(7) -0.0064(6) -0.0690(7)
N12 0.1735(13) 0.1735(13) 0.1735(13) -0.0355(7) -0.0063(6) -0.0680(7)
C91 0.1760(13) 0.1760(13) 0.1760(14) -0.0360(7) -0.0064(6) -0.0690(7)
C92 0.1764(13) 0.1765(13) 0.1765(14) -0.0361(7) -0.0064(6) -0.0692(7)
O31 0.1767(13) 0.1767(13) 0.1768(14) -0.0362(7) -0.0064(6) -0.0693(7)
C93 0.1769(14) 0.1769(14) 0.1769(14) -0.0362(7) -0.0064(6) -0.0693(7)
C94 0.1768(14) 0.1767(14) 0.1767(14) -0.0362(7) -0.0064(6) -0.0693(7)
O32 0.1762(13) 0.1762(14) 0.1762(14) -0.0360(7) -0.0064(6) -0.0690(7)
C95 0.1754(14) 0.1754(14) 0.1754(15) -0.0359(7) -0.0064(6) -0.0687(7)
C96 0.1740(14) 0.1740(14) 0.1740(15) -0.0356(7) -0.0064(6) -0.0682(7)
C97 0.1760(14) 0.1760(14) 0.1760(14) -0.0360(7) -0.0064(6) -0.0690(7)
C98 0.1761(14) 0.1761(14) 0.1761(14) -0.0360(7) -0.0064(6) -0.0690(7)
O33 0.1761(13) 0.1761(13) 0.1761(13) -0.0360(7) -0.0064(6) -0.0690(7)
C99 0.1756(13) 0.1756(13) 0.1756(13) -0.0359(7) -0.0064(6) -0.0688(7)
C100 0.1747(13) 0.1747(13) 0.1747(14) -0.0357(7) -0.0064(6) -0.0685(7)
O34 0.1738(13) 0.1737(13) 0.1738(14) -0.0356(7) -0.0063(6) -0.0681(7)
C101 0.1737(14) 0.1737(14) 0.1737(15) -0.0355(7) -0.0063(6) -0.0681(7)
C102 0.1732(13) 0.1732(13) 0.1732(14) -0.0355(7) -0.0063(6) -0.0679(7)
C103 0.1749(13) 0.1749(13) 0.1749(13) -0.0358(7) -0.0064(6) -0.0686(7)
C104 0.1746(13) 0.1746(13) 0.1746(14) -0.0357(7) -0.0064(6) -0.0684(7)
O35 0.1743(13) 0.1743(13) 0.1743(14) -0.0357(7) -0.0064(6) -0.0683(7)
C105 0.1733(14) 0.1733(14) 0.1734(14) -0.0355(7) -0.0063(6) -0.0680(7)
C106 0.1731(14) 0.1731(14) 0.1731(14) -0.0354(7) -0.0063(6) -0.0678(7)
O36 0.1727(13) 0.1727(13) 0.1727(13) -0.0353(7) -0.0063(6) -0.0677(7)
C107 0.1726(14) 0.1726(14) 0.1726(14) -0.0354(7) -0.0063(6) -0.0677(7)
C108 0.1725(13) 0.1725(13) 0.1725(14) -0.0353(7) -0.0063(6) -0.0676(7)

loop_
_atom_type_symbol
_atom_type_description
_atom_type_scat_dispersion_real
_atom_type_scat_dispersion_imag
_atom_type_scat_source
C C 0.0033 0.0016 'International Tables Vol C Tables 4.2.6.8 and 6.1.1.4'
H H 0.0000 0.0000 'International Tables Vol C Tables 4.2.6.8 and 6.1.1.4'
N N 0.0061 0.0033 'International Tables Vol C Tables 4.2.6.8 and 6.1.1.4'
O O 0.0106 0.0060 'International Tables Vol C Tables 4.2.6.8 and 6.1.1.4'
K K 0.2009 0.2494 'International Tables Vol C Tables 4.2.6.8 and 6.1.1.4'
Pd Pd -0.9988 1.0072 'International Tables Vol C Tables 4.2.6.8 and 6.1.1.4'
Sn Sn -0.6537 1.4246 'International Tables Vol C Tables 4.2.6.8 and 6.1.1.4'
Bi Bi -4.1077 10.2566 'International Tables Vol C Tables 4.2.6.8 and 6.1.1.4'

loop_
_geom_angle_atom_site_label_1
_geom_angle_atom_site_label_2
_geom_angle_atom_site_label_3
_geom_angle
_geom_angle_site_symmetry_1
_geom_angle_site_symmetry_3
N1N C1N C1N 112(3) . 2_646
N1N C1N H1NA 109.3 . .
C1N C1N H1NA 109.3 2_646 .
N1N C1N H1NB 109.3 . .
C1N C1N H1NB 109.3 2_646 .
H1NA C1N H1NB 108.0 . .
N2N C2N C2N 112(3) . 2_845
N2N C2N H2NA 109.3 . .
C2N C2N H2NA 109.3 2_845 .
N2N C2N H2NB 109.3 . .
C2N C2N H2NB 109.3 2_845 .
H2NA C2N H2NB 107.9 . .
Pd1 Bi1 Sn2 59.54(5) . .
Pd1 Bi1 Sn5 59.79(5) . .
Sn2 Bi1 Sn5 62.62(4) . .
Pd1 Bi1 Bi2 54.80(4) . .
Sn2 Bi1 Bi2 105.03(4) . .
Sn5 Bi1 Bi2 106.53(4) . .
Pd1 Bi2 Sn3 60.01(5) . .
Pd1 Bi2 Sn6 59.43(5) . .
Sn3 Bi2 Sn6 63.01(4) . .
Pd1 Bi2 Bi1 55.31(4) . .
Sn3 Bi2 Bi1 107.07(5) . .
Sn6 Bi2 Bi1 105.25(5) . .
Pd2 Bi3 Sn6 60.01(5) . .
Pd2 Bi3 Sn3 59.09(5) . .
Sn6 Bi3 Sn3 63.55(4) . .
Pd2 Bi3 Bi4 55.58(4) . .
Sn6 Bi3 Bi4 105.85(5) . .
Sn3 Bi3 Bi4 106.25(4) . .
Pd2 Bi4 Sn7 59.96(5) . .
Pd2 Bi4 Sn4 59.40(4) . .
Sn7 Bi4 Sn4 64.62(4) . .
Pd2 Bi4 Bi3 54.89(4) . .
Sn7 Bi4 Bi3 106.00(4) . .
Sn4 Bi4 Bi3 104.63(4) . .
Pd3 Bi5 Sn7 59.40(4) . .
Pd3 Bi5 Sn4 60.12(4) . .
Sn7 Bi5 Sn4 65.08(4) . .
Pd3 Bi5 Bi6 54.68(4) . .
Sn7 Bi5 Bi6 104.02(4) . .
Sn4 Bi5 Bi6 106.16(4) . .
Pd3 Bi6 Sn2 59.27(4) . .
Pd3 Bi6 Sn5 59.92(4) . .
Sn2 Bi6 Sn5 63.13(4) . .
Pd3 Bi6 Bi5 55.24(4) . .
Sn2 Bi6 Bi5 105.92(4) . .
Sn5 Bi6 Bi5 105.94(5) . .
Sn3 Sn1 Sn4 109.44(5) . .
Sn3 Sn1 Sn2 111.16(6) . .
Sn4 Sn1 Sn2 110.99(5) . .
Sn3 Sn1 Pd3 104.17(5) . .
Sn4 Sn1 Pd3 59.37(5) . .
Sn2 Sn1 Pd3 58.08(4) . .
Sn3 Sn1 Pd2 58.27(5) . .
Sn4 Sn1 Pd2 58.74(4) . .
Sn2 Sn1 Pd2 103.25(5) . .
Pd3 Sn1 Pd2 55.20(4) . .
Sn3 Sn1 Pd1 59.14(5) . .
Sn4 Sn1 Pd1 104.57(6) . .
Sn2 Sn1 Pd1 58.21(5) . .
Pd3 Sn1 Pd1 55.44(5) . .
Pd2 Sn1 Pd1 55.19(4) . .
Pd3 Sn2 Pd1 57.58(5) . .
Pd3 Sn2 Sn1 61.30(4) . .
Pd1 Sn2 Sn1 61.84(5) . .
Pd3 Sn2 Bi6 55.01(4) . .
Pd1 Sn2 Bi6 103.57(5) . .
Sn1 Sn2 Bi6 108.36(5) . .
Pd3 Sn2 Bi1 103.67(5) . .
Pd1 Sn2 Bi1 54.95(4) . .
Sn1 Sn2 Bi1 109.03(5) . .
Bi6 Sn2 Bi1 114.33(5) . .
Pd3 Sn2 Sn5 56.95(5) . .
Pd1 Sn2 Sn5 57.16(5) . .
Sn1 Sn2 Sn5 108.73(5) . .
Bi6 Sn2 Sn5 58.56(4) . .
Bi1 Sn2 Sn5 59.16(4) . .
Pd2 Sn3 Sn1 62.17(5) . .
Pd2 Sn3 Pd1 57.22(5) . .
Sn1 Sn3 Pd1 61.93(5) . .
Pd2 Sn3 Bi3 54.59(4) . .
Sn1 Sn3 Bi3 109.34(5) . .
Pd1 Sn3 Bi3 102.38(6) . .
Pd2 Sn3 Bi2 102.91(6) . .
Sn1 Sn3 Bi2 107.64(6) . .
Pd1 Sn3 Bi2 54.12(5) . .
Bi3 Sn3 Bi2 113.71(5) . .
Pd2 Sn3 Sn6 56.59(5) . .
Sn1 Sn3 Sn6 108.64(6) . .
Pd1 Sn3 Sn6 56.18(5) . .
Bi3 Sn3 Sn6 58.07(5) . .
Bi2 Sn3 Sn6 58.81(5) . .
Pd2 Sn4 Pd3 56.66(5) . .
Pd2 Sn4 Sn1 61.81(5) . .
Pd3 Sn4 Sn1 61.10(5) . .
Pd2 Sn4 Bi5 102.20(5) . .
Pd3 Sn4 Bi5 55.01(5) . .
Sn1 Sn4 Bi5 108.56(5) . .
Pd2 Sn4 Bi4 54.86(4) . .
Pd3 Sn4 Bi4 101.35(5) . .
Sn1 Sn4 Bi4 110.23(5) . .
Bi5 Sn4 Bi4 110.25(4) . .
Pd2 Sn4 Sn7 55.84(5) . .
Pd3 Sn4 Sn7 55.05(4) . .
Sn1 Sn4 Sn7 106.99(5) . .
Bi5 Sn4 Sn7 57.15(4) . .
Bi4 Sn4 Sn7 57.19(4) . .
Pd3 Sn5 Sn8 62.74(4) . .
Pd3 Sn5 Pd1 56.92(5) . .
Sn8 Sn5 Pd1 61.64(5) . .
Pd3 Sn5 Bi6 54.62(4) . .
Sn8 Sn5 Bi6 109.60(5) . .
Pd1 Sn5 Bi6 102.68(5) . .
Pd3 Sn5 Bi1 102.13(6) . .
Sn8 Sn5 Bi1 107.90(5) . .
Pd1 Sn5 Bi1 54.36(4) . .
Bi6 Sn5 Bi1 113.21(5) . .
Pd3 Sn5 Sn2 55.95(4) . .
Sn8 Sn5 Sn2 108.60(5) . .
Pd1 Sn5 Sn2 56.29(5) . .
Bi6 Sn5 Sn2 58.31(4) . .
Bi1 Sn5 Sn2 58.22(5) . .
Pd1 Sn6 Pd2 57.00(5) . .
Pd1 Sn6 Sn8 61.74(5) . .
Pd2 Sn6 Sn8 62.02(5) . .
Pd1 Sn6 Bi3 102.95(6) . .
Pd2 Sn6 Bi3 54.40(5) . .
Sn8 Sn6 Bi3 108.20(6) . .
Pd1 Sn6 Bi2 54.01(4) . .
Pd2 Sn6 Bi2 101.62(6) . .
Sn8 Sn6 Bi2 108.38(5) . .
Bi3 Sn6 Bi2 113.41(6) . .
Pd1 Sn6 Sn3 56.58(5) . .
Pd2 Sn6 Sn3 55.60(5) . .
Sn8 Sn6 Sn3 108.15(6) . .
Bi3 Sn6 Sn3 58.38(4) . .
Bi2 Sn6 Sn3 58.19(5) . .
Pd3 Sn7 Sn8 63.26(4) . .
Pd3 Sn7 Pd2 57.07(5) . .
Sn8 Sn7 Pd2 62.31(5) . .
Pd3 Sn7 Bi5 55.64(4) . .
Sn8 Sn7 Bi5 111.71(5) . .
Pd2 Sn7 Bi5 102.60(5) . .
Pd3 Sn7 Bi4 103.17(5) . .
Sn8 Sn7 Bi4 108.83(5) . .
Pd2 Sn7 Bi4 55.18(4) . .
Bi5 Sn7 Bi4 111.75(5) . .
Pd3 Sn7 Sn4 56.30(4) . .
Sn8 Sn7 Sn4 109.08(5) . .
Pd2 Sn7 Sn4 55.70(5) . .
Bi5 Sn7 Sn4 57.77(4) . .
Bi4 Sn7 Sn4 58.19(4) . .
Sn7 Sn8 Sn5 108.69(5) . .
Sn7 Sn8 Sn6 111.06(6) . .
Sn5 Sn8 Sn6 111.88(6) . .
Sn7 Sn8 Pd1 103.78(5) . .
Sn5 Sn8 Pd1 59.34(5) . .
Sn6 Sn8 Pd1 58.90(5) . .
Sn7 Sn8 Pd2 58.88(5) . .
Sn5 Sn8 Pd2 103.88(5) . .
Sn6 Sn8 Pd2 58.79(5) . .
Pd1 Sn8 Pd2 55.16(4) . .
Sn7 Sn8 Pd3 57.91(4) . .
Sn5 Sn8 Pd3 58.48(4) . .
Sn6 Sn8 Pd3 103.60(5) . .
Pd1 Sn8 Pd3 54.95(4) . .
Pd2 Sn8 Pd3 54.45(4) . .
Bi2 Pd1 Bi1 69.89(5) . .
Bi2 Pd1 Pd2 115.48(7) . .
Bi1 Pd1 Pd2 174.64(7) . .
Bi2 Pd1 Pd3 174.72(6) . .
Bi1 Pd1 Pd3 115.04(6) . .
Pd2 Pd1 Pd3 59.61(5) . .
Bi2 Pd1 Sn2 121.76(6) . .
Bi1 Pd1 Sn2 65.51(5) . .
Pd2 Pd1 Sn2 110.34(6) . .
Pd3 Pd1 Sn2 60.79(5) . .
Bi2 Pd1 Sn6 66.56(5) . .
Bi1 Pd1 Sn6 122.38(6) . .
Pd2 Pd1 Sn6 61.53(5) . .
Pd3 Pd1 Sn6 110.68(6) . .
Sn2 Pd1 Sn6 171.25(6) . .
Bi2 Pd1 Sn3 65.87(5) . .
Bi1 Pd1 Sn3 123.69(7) . .
Pd2 Pd1 Sn3 60.57(5) . .
Pd3 Pd1 Sn3 109.03(6) . .
Sn2 Pd1 Sn3 112.52(6) . .
Sn6 Pd1 Sn3 67.24(5) . .
Bi2 Pd1 Sn5 123.80(6) . .
Bi1 Pd1 Sn5 65.85(5) . .
Pd2 Pd1 Sn5 109.67(7) . .
Pd3 Pd1 Sn5 61.21(5) . .
Sn2 Pd1 Sn5 66.55(5) . .
Sn6 Pd1 Sn5 112.00(6) . .
Sn3 Pd1 Sn5 169.74(6) . .
Bi2 Pd1 Sn8 117.05(6) . .
Bi1 Pd1 Sn8 115.37(6) . .
Pd2 Pd1 Sn8 62.66(5) . .
Pd3 Pd1 Sn8 63.23(5) . .
Sn2 Pd1 Sn8 114.91(6) . .
Sn6 Pd1 Sn8 59.36(5) . .
Sn3 Pd1 Sn8 114.87(6) . .
Sn5 Pd1 Sn8 59.02(5) . .
Bi2 Pd1 Sn1 114.95(7) . .
Bi1 Pd1 Sn1 116.36(6) . .
Pd2 Pd1 Sn1 62.17(5) . .
Pd3 Pd1 Sn1 61.64(5) . .
Sn2 Pd1 Sn1 59.95(5) . .
Sn6 Pd1 Sn1 115.27(6) . .
Sn3 Pd1 Sn1 58.93(5) . .
Sn5 Pd1 Sn1 114.80(6) . .
Sn8 Pd1 Sn1 115.52(5) . .
Bi3 Pd2 Bi4 69.53(5) . .
Bi3 Pd2 Pd3 176.15(6) . .
Bi4 Pd2 Pd3 114.30(6) . .
Bi3 Pd2 Pd1 115.93(6) . .
Bi4 Pd2 Pd1 174.09(7) . .
Pd3 Pd2 Pd1 60.23(5) . .
Bi3 Pd2 Sn3 66.32(5) . .
Bi4 Pd2 Sn3 123.41(6) . .
Pd3 Pd2 Sn3 110.84(6) . .
Pd1 Pd2 Sn3 62.21(6) . .
Bi3 Pd2 Sn4 121.18(6) . .
Bi4 Pd2 Sn4 65.74(5) . .
Pd3 Pd2 Sn4 61.98(5) . .
Pd1 Pd2 Sn4 111.32(6) . .
Sn3 Pd2 Sn4 111.16(6) . .
Bi3 Pd2 Sn7 121.77(6) . .
Bi4 Pd2 Sn7 64.87(5) . .
Pd3 Pd2 Sn7 60.90(5) . .
Pd1 Pd2 Sn7 109.42(7) . .
Sn3 Pd2 Sn7 171.24(6) . .
Sn4 Pd2 Sn7 68.47(5) . .
Bi3 Pd2 Sn6 65.59(5) . .
Bi4 Pd2 Sn6 121.26(6) . .
Pd3 Pd2 Sn6 111.13(6) . .
Pd1 Pd2 Sn6 61.46(5) . .
Sn3 Pd2 Sn6 67.81(5) . .
Sn4 Pd2 Sn6 172.58(6) . .
Sn7 Pd2 Sn6 111.35(6) . .
Bi3 Pd2 Sn1 117.10(6) . .
Bi4 Pd2 Sn1 117.66(6) . .
Pd3 Pd2 Sn1 61.99(5) . .
Pd1 Pd2 Sn1 62.64(5) . .
Sn3 Pd2 Sn1 59.55(5) . .
Sn4 Pd2 Sn1 59.46(4) . .
Sn7 Pd2 Sn1 115.20(6) . .
Sn6 Pd2 Sn1 115.61(6) . .
Bi3 Pd2 Sn8 115.21(6) . .
Bi4 Pd2 Sn8 114.00(6) . .
Pd3 Pd2 Sn8 63.24(5) . .
Pd1 Pd2 Sn8 62.17(5) . .
Sn3 Pd2 Sn8 115.84(6) . .
Sn4 Pd2 Sn8 116.78(6) . .
Sn7 Pd2 Sn8 58.81(5) . .
Sn6 Pd2 Sn8 59.19(5) . .
Sn1 Pd2 Sn8 115.50(5) . .
Bi6 Pd3 Bi5 70.09(4) . .
Bi6 Pd3 Pd2 175.73(6) . .
Bi5 Pd3 Pd2 114.07(5) . .
Bi6 Pd3 Pd1 115.67(5) . .
Bi5 Pd3 Pd1 174.22(6) . .
Pd2 Pd3 Pd1 60.16(5) . .
Bi6 Pd3 Sn2 65.72(4) . .
Bi5 Pd3 Sn2 123.13(6) . .
Pd2 Pd3 Sn2 111.48(6) . .
Pd1 Pd3 Sn2 61.63(5) . .
Bi6 Pd3 Sn7 120.44(6) . .
Bi5 Pd3 Sn7 64.96(4) . .
Pd2 Pd3 Sn7 62.03(5) . .
Pd1 Pd3 Sn7 110.27(6) . .
Sn2 Pd3 Sn7 171.90(6) . .
Bi6 Pd3 Sn5 65.46(5) . .
Bi5 Pd3 Sn5 122.19(6) . .
Pd2 Pd3 Sn5 110.66(6) . .
Pd1 Pd3 Sn5 61.88(6) . .
Sn2 Pd3 Sn5 67.10(4) . .
Sn7 Pd3 Sn5 109.74(5) . .
Bi6 Pd3 Sn4 122.46(6) . .
Bi5 Pd3 Sn4 64.87(5) . .
Pd2 Pd3 Sn4 61.36(5) . .
Pd1 Pd3 Sn4 110.76(7) . .
Sn2 Pd3 Sn4 113.36(6) . .
Sn7 Pd3 Sn4 68.65(4) . .
Sn5 Pd3 Sn4 171.87(6) . .
Bi6 Pd3 Sn1 116.80(5) . .
Bi5 Pd3 Sn1 115.63(6) . .
Pd2 Pd3 Sn1 62.81(5) . .
Pd1 Pd3 Sn1 62.92(5) . .
Sn2 Pd3 Sn1 60.62(5) . .
Sn7 Pd3 Sn1 116.86(6) . .
Sn5 Pd3 Sn1 116.46(6) . .
Sn4 Pd3 Sn1 59.53(5) . .
Bi6 Pd3 Sn8 115.42(5) . .
Bi5 Pd3 Sn8 115.91(5) . .
Pd2 Pd3 Sn8 62.31(5) . .
Pd1 Pd3 Sn8 61.82(5) . .
Sn2 Pd3 Sn8 114.43(6) . .
Sn7 Pd3 Sn8 58.83(5) . .
Sn5 Pd3 Sn8 58.77(5) . .
Sn4 Pd3 Sn8 115.46(5) . .
Sn1 Pd3 Sn8 115.41(5) . .
O5 K2 O3 129.5(4) . .
O5 K2 O1 93.9(4) . .
O3 K2 O1 131.4(4) . .
O5 K2 O6 60.9(4) . .
O3 K2 O6 102.4(4) . .
O1 K2 O6 119.5(4) . .
O5 K2 O4 101.9(4) . .
O3 K2 O4 59.2(4) . .
O1 K2 O4 95.7(4) . .
O6 K2 O4 140.3(4) . .
O5 K2 O2 131.1(4) . .
O3 K2 O2 95.3(4) . .
O1 K2 O2 59.8(4) . .
O6 K2 O2 95.1(4) . .
O4 K2 O2 119.8(4) . .
O5 K2 N2 121.3(4) . .
O3 K2 N2 61.2(4) . .
O1 K2 N2 118.6(4) . .
O6 K2 N2 60.6(4) . .
O4 K2 N2 119.9(4) . .
O2 K2 N2 59.2(4) . .
O5 K2 N1 60.1(4) . .
O3 K2 N1 118.6(5) . .
O1 K2 N1 60.3(4) . .
O6 K2 N1 120.7(5) . .
O4 K2 N1 59.7(4) . .
O2 K2 N1 119.5(4) . .
N2 K2 N1 178.5(4) . .
C15 O1 C14 108.5(13) . .
C15 O1 K2 117.4(9) . .
C14 O1 K2 114.9(10) . .
C17 O2 C16 111.7(14) . .
C17 O2 K2 116.4(9) . .
C16 O2 K2 111.7(10) . .
C8 O6 C9 109.1(14) . .
C8 O6 K2 114.1(11) . .
C9 O6 K2 113.0(12) . .
C10 O5 C11 111.4(15) . .
C10 O5 K2 116.3(12) . .
C11 O5 K2 122.4(11) . .
C5 O3 C4 111.8(15) . .
C5 O3 K2 117.7(11) . .
C4 O3 K2 116.2(9) . .
C3 O4 C2 109.3(14) . .
C3 O4 K2 114.6(10) . .
C2 O4 K2 113.4(12) . .
C1 N1 C12 113.5(18) . .
C1 N1 C13 113.1(16) . .
C12 N1 C13 107.7(16) . .
C1 N1 K2 107.8(11) . .
C12 N1 K2 107.1(11) . .
C13 N1 K2 107.4(12) . .
C18 N2 C7 109.4(17) . .
C18 N2 C6 110.1(15) . .
C7 N2 C6 110.4(15) . .
C18 N2 K2 110.2(10) . .
C7 N2 K2 109.2(11) . .
C6 N2 K2 107.6(11) . .
O1 C14 C13 106.5(15) . .
O1 C14 H14A 110.4 . .
C13 C14 H14A 110.4 . .
O1 C14 H14B 110.4 . .
C13 C14 H14B 110.4 . .
H14A C14 H14B 108.6 . .
O1 C15 C16 107.0(15) . .
O1 C15 H15A 110.3 . .
C16 C15 H15A 110.3 . .
O1 C15 H15B 110.3 . .
C16 C15 H15B 110.3 . .
H15A C15 H15B 108.6 . .
O3 C4 C3 108.1(17) . .
O3 C4 H4A 110.1 . .
C3 C4 H4A 110.1 . .
O3 C4 H4B 110.1 . .
C3 C4 H4B 110.1 . .
H4A C4 H4B 108.4 . .
N2 C7 C8 113.1(17) . .
N2 C7 H7A 109.0 . .
C8 C7 H7A 109.0 . .
N2 C7 H7B 109.0 . .
C8 C7 H7B 109.0 . .
H7A C7 H7B 107.8 . .
O2 C17 C18 105.9(16) . .
O2 C17 H17A 110.6 . .
C18 C17 H17A 110.6 . .
O2 C17 H17B 110.6 . .
C18 C17 H17B 110.6 . .
H17A C17 H17B 108.7 . .
O3 C5 C6 112.1(16) . .
O3 C5 H5A 109.2 . .
C6 C5 H5A 109.2 . .
O3 C5 H5B 109.2 . .
C6 C5 H5B 109.2 . .
H5A C5 H5B 107.9 . .
N2 C6 C5 112.1(14) . .
N2 C6 H6A 109.2 . .
C5 C6 H6A 109.2 . .
N2 C6 H6B 109.2 . .
C5 C6 H6B 109.2 . .
H6A C6 H6B 107.9 . .
O6 C8 C7 108.2(16) . .
O6 C8 H8A 110.1 . .
C7 C8 H8A 110.1 . .
O6 C8 H8B 110.1 . .
C7 C8 H8B 110.1 . .
H8A C8 H8B 108.4 . .
O2 C16 C15 110.4(17) . .
O2 C16 H16A 109.6 . .
C15 C16 H16A 109.6 . .
O2 C16 H16B 109.6 . .
C15 C16 H16B 109.6 . .
H16A C16 H16B 108.1 . .
O4 C2 C1 105.8(17) . .
O4 C2 H2A 110.6 . .
C1 C2 H2A 110.6 . .
O4 C2 H2B 110.6 . .
C1 C2 H2B 110.6 . .
H2A C2 H2B 108.7 . .
N1 C12 C11 116.7(18) . .
N1 C12 H12A 108.1 . .
C11 C12 H12A 108.1 . .
N1 C12 H12B 108.1 . .
C11 C12 H12B 108.1 . .
H12A C12 H12B 107.3 . .
O5 C11 C12 107.7(16) . .
O5 C11 H11A 110.2 . .
C12 C11 H11A 110.2 . .
O5 C11 H11B 110.2 . .
C12 C11 H11B 110.2 . .
H11A C11 H11B 108.5 . .
O6 C9 C10 107.6(15) . .
O6 C9 H9A 110.2 . .
C10 C9 H9A 110.2 . .
O6 C9 H9B 110.2 . .
C10 C9 H9B 110.2 . .
H9A C9 H9B 108.5 . .
N2 C18 C17 113.8(14) . .
N2 C18 H18A 108.8 . .
C17 C18 H18A 108.8 . .
N2 C18 H18B 108.8 . .
C17 C18 H18B 108.8 . .
H18A C18 H18B 107.7 . .
N1 C1 C2 113.5(16) . .
N1 C1 H1A 108.9 . .
C2 C1 H1A 108.9 . .
N1 C1 H1B 108.9 . .
C2 C1 H1B 108.9 . .
H1A C1 H1B 107.7 . .
C14 C13 N1 109.5(15) . .
C14 C13 H13A 109.8 . .
N1 C13 H13A 109.8 . .
C14 C13 H13B 109.8 . .
N1 C13 H13B 109.8 . .
H13A C13 H13B 108.2 . .
O4 C3 C4 106.8(15) . .
O4 C3 H3A 110.4 . .
C4 C3 H3A 110.4 . .
O4 C3 H3B 110.4 . .
C4 C3 H3B 110.4 . .
H3A C3 H3B 108.6 . .
O5 C10 C9 110.1(17) . .
O5 C10 H10A 109.6 . .
C9 C10 H10A 109.6 . .
O5 C10 H10B 109.6 . .
C9 C10 H10B 109.6 . .
H10A C10 H10B 108.1 . .
O11 K1 O10 64.4(4) . .
O11 K1 O7 100.4(4) . .
O10 K1 O7 101.7(4) . .
O11 K1 O12 108.0(4) . .
O10 K1 O12 107.6(4) . .
O7 K1 O12 145.7(3) . .
O11 K1 O9 151.0(5) . .
O10 K1 O9 92.7(4) . .
O7 K1 O9 101.6(3) . .
O12 K1 O9 60.2(3) . .
O11 K1 O8 86.2(4) . .
O10 K1 O8 143.4(4) . .
O7 K1 O8 60.9(4) . .
O12 K1 O8 101.7(3) . .
O9 K1 O8 121.1(3) . .
O11 K1 N4 61.6(4) . .
O10 K1 N4 115.4(3) . .
O7 K1 N4 120.1(4) . .
O12 K1 N4 61.6(3) . .
O9 K1 N4 120.6(3) . .
O8 K1 N4 61.3(3) . .
O11 K1 N3 115.8(4) . .
O10 K1 N3 61.9(3) . .
O7 K1 N3 60.8(4) . .
O12 K1 N3 119.5(3) . .
O9 K1 N3 61.1(3) . .
O8 K1 N3 120.2(3) . .
N4 K1 N3 177.2(4) . .
C19 N3 C30 110.1(13) . .
C19 N3 C31 111.7(14) . .
C30 N3 C31 111.7(11) . .
C19 N3 K1 108.4(9) . .
C30 N3 K1 108.6(11) . .
C31 N3 K1 106.2(10) . .
C24 N4 C36 108.2(12) . .
C24 N4 C25 108.1(13) . .
C36 N4 C25 110.6(13) . .
C24 N4 K1 111.6(9) . .
C36 N4 K1 109.3(10) . .
C25 N4 K1 109.0(8) . .
N3 C19 C20 112.4(15) . .
N3 C19 H19A 109.1 . .
C20 C19 H19A 109.1 . .
N3 C19 H19B 109.1 . .
C20 C19 H19B 109.1 . .
H19A C19 H19B 107.9 . .
O10 C20 C19 111.3(15) . .
O10 C20 H20A 109.4 . .
C19 C20 H20A 109.4 . .
O10 C20 H20B 109.4 . .
C19 C20 H20B 109.4 . .
H20A C20 H20B 108.0 . .
C20 O10 C21 114.8(15) . .
C20 O10 K1 112.9(9) . .
C21 O10 K1 111.2(11) . .
O10 C21 C22 113.9(16) . .
O10 C21 H21A 108.8 . .
C22 C21 H21A 108.8 . .
O10 C21 H21B 108.8 . .
C22 C21 H21B 108.8 . .
H21A C21 H21B 107.7 . .
O11 C22 C21 110.0(19) . .
O11 C22 H22A 109.7 . .
C21 C22 H22A 109.7 . .
O11 C22 H22B 109.7 . .
C21 C22 H22B 109.7 . .
H22A C22 H22B 108.2 . .
C22 O11 C23 117.7(15) . .
C22 O11 K1 112.4(12) . .
C23 O11 K1 113.1(12) . .
O11 C23 C24 111.0(17) . .
O11 C23 H23A 109.4 . .
C24 C23 H23A 109.4 . .
O11 C23 H23B 109.4 . .
C24 C23 H23B 109.4 . .
H23A C23 H23B 108.0 . .
N4 C24 C23 114.0(15) . .
N4 C24 H24A 108.8 . .
C23 C24 H24A 108.8 . .
N4 C24 H24B 108.8 . .
C23 C24 H24B 108.8 . .
H24A C24 H24B 107.7 . .
N3 C30 C29 113.9(14) . .
N3 C30 H30A 108.8 . .
C29 C30 H30A 108.8 . .
N3 C30 H30B 108.8 . .
C29 C30 H30B 108.8 . .
H30A C30 H30B 107.7 . .
O7 C29 C30 109.5(12) . .
O7 C29 H29A 109.8 . .
C30 C29 H29A 109.8 . .
O7 C29 H29B 109.8 . .
C30 C29 H29B 109.8 . .
H29A C29 H29B 108.2 . .
C28 O7 C29 113.5(12) . .
C28 O7 K1 115.0(9) . .
C29 O7 K1 118.5(10) . .
O7 C28 C27 111.0(12) . .
O7 C28 H28A 109.4 . .
C27 C28 H28A 109.4 . .
O7 C28 H28B 109.4 . .
C27 C28 H28B 109.4 . .
H28A C28 H28B 108.0 . .
O8 C27 C28 107.6(14) . .
O8 C27 H27A 110.2 . .
C28 C27 H27A 110.2 . .
O8 C27 H27B 110.2 . .
C28 C27 H27B 110.2 . .
H27A C27 H27B 108.5 . .
C26 O8 C27 111.9(13) . .
C26 O8 K1 116.9(9) . .
C27 O8 K1 109.4(10) . .
O8 C26 C25 113.1(15) . .
O8 C26 H26A 108.9 . .
C25 C26 H26A 108.9 . .
O8 C26 H26B 108.9 . .
C25 C26 H26B 108.9 . .
H26A C26 H26B 107.8 . .
C26 C25 N4 111.8(14) . .
C26 C25 H25A 109.3 . .
N4 C25 H25A 109.3 . .
C26 C25 H25B 109.3 . .
N4 C25 H25B 109.3 . .
H25A C25 H25B 107.9 . .
N3 C31 C32 115.3(12) . .
N3 C31 H31A 108.5 . .
C32 C31 H31A 108.5 . .
N3 C31 H31B 108.5 . .
C32 C31 H31B 108.5 . .
H31A C31 H31B 107.5 . .
O9 C32 C31 112.3(15) . .
O9 C32 H32A 109.1 . .
C31 C32 H32A 109.1 . .
O9 C32 H32B 109.1 . .
C31 C32 H32B 109.1 . .
H32A C32 H32B 107.9 . .
C32 O9 C33 112.2(13) . .
C32 O9 K1 119.5(10) . .
C33 O9 K1 116.7(8) . .
O9 C33 C34 110.2(12) . .
O9 C33 H33A 109.6 . .
C34 C33 H33A 109.6 . .
O9 C33 H33B 109.6 . .
C34 C33 H33B 109.6 . .
H33A C33 H33B 108.1 . .
O12 C34 C33 108.8(13) . .
O12 C34 H34A 109.9 . .
C33 C34 H34A 109.9 . .
O12 C34 H34B 109.9 . .
C33 C34 H34B 109.9 . .
H34A C34 H34B 108.3 . .
C35 O12 C34 111.0(13) . .
C35 O12 K1 116.8(9) . .
C34 O12 K1 116.5(8) . .
O12 C35 C36 112.5(14) . .
O12 C35 H35A 109.1 . .
C36 C35 H35A 109.1 . .
O12 C35 H35B 109.1 . .
C36 C35 H35B 109.1 . .
H35A C35 H35B 107.8 . .
N4 C36 C35 113.5(13) . .
N4 C36 H36A 108.9 . .
C35 C36 H36A 108.9 . .
N4 C36 H36B 108.9 . .
C35 C36 H36B 108.9 . .
H36A C36 H36B 107.7 . .
O15 K3 O17 132.3(17) . .
O15 K3 N5 122.7(16) . .
O17 K3 N5 64.8(15) . .
O15 K3 O16 60.2(14) . .
O17 K3 O16 94.1(16) . .
N5 K3 O16 64.9(15) . .
O15 K3 O18 105.5(17) . .
O17 K3 O18 56.4(16) . .
N5 K3 O18 120.0(15) . .
O16 K3 O18 127.0(17) . .
O15 K3 O13 115.9(17) . .
O17 K3 O13 107.5(16) . .
N5 K3 O13 59.5(15) . .
O16 K3 O13 100.5(17) . .
O18 K3 O13 128.5(18) . .
O15 K3 O14 98.1(16) . .
O17 K3 O14 120.8(19) . .
N5 K3 O14 117.2(15) . .
O16 K3 O14 143.2(18) . .
O18 K3 O14 85.6(18) . .
O13 K3 O14 60.2(16) . .
O15 K3 N6 66.4(14) . .
O17 K3 N6 111.4(15) . .
N5 K3 N6 170.7(15) . .
O16 K3 N6 124.4(14) . .
O18 K3 N6 55.1(13) . .
O13 K3 N6 116.0(14) . .
O14 K3 N6 56.5(14) . .
O15 K3 C50 107(2) . .
O17 K3 C50 41.0(15) . .
N5 K3 C50 105.7(16) . .
O16 K3 C50 109.7(19) . .
O18 K3 C50 19.9(13) . .
O13 K3 C50 136(2) . .
O14 K3 C50 105(2) . .
N6 K3 C50 71.5(15) . .
O15 K3 C40 124.3(19) . .
O17 K3 C40 103.4(19) . .
N5 K3 C40 74.1(16) . .
O16 K3 C40 122.4(18) . .
O18 K3 C40 108(2) . .
O13 K3 C40 21.9(16) . .
O14 K3 C40 43.1(14) . .
N6 K3 C40 99.3(15) . .
C50 K3 C40 119(2) . .
C42 N5 C47 108(5) . .
C42 N5 C43 113(5) . .
C47 N5 C43 104(4) . .
C42 N5 K3 117(4) . .
C47 N5 K3 105(4) . .
C43 N5 K3 108(4) . .
C51 N6 C46 123(5) . .
C51 N6 C38 109(5) . .
C46 N6 C38 110(5) . .
C51 N6 K3 110(4) . .
C46 N6 K3 95(4) . .
C38 N6 K3 109(4) . .
C41 C42 N5 123(6) . .
C42 C41 O13 119(6) . .
C40 O13 C41 127(6) . .
C40 O13 K3 102(4) . .
C41 O13 K3 117(4) . .
O13 C40 C39 112(7) . .
O13 C40 K3 56(4) . .
C39 C40 K3 87(5) . .
O14 C39 C40 112(7) . .
C39 O14 C37 121(6) . .
C39 O14 K3 111(4) . .
C37 O14 K3 105(4) . .
O14 C37 C38 104(5) . .
N6 C38 C37 105(5) . .
N5 C43 C44 109(5) . .
O16 C44 C43 116(5) . .
C44 O16 C52 121(4) . .
C44 O16 K3 106(4) . .
C52 O16 K3 114(3) . .
O16 C52 C53 110(5) . .
O15 C53 C52 107(5) . .
C53 O15 C45 106(5) . .
C53 O15 K3 117(4) . .
C45 O15 K3 102(3) . .
C46 C45 O15 97(6) . .
N6 C46 C45 117(6) . .
N5 C47 C48 109(6) . .
O17 C48 C47 100(5) . .
C49 O17 C48 126(5) . .
C49 O17 K3 120(4) . .
C48 O17 K3 109(4) . .
O17 C49 C50 110(7) . .
O18 C50 C49 123(8) . .
O18 C50 K3 57(4) . .
C49 C50 K3 89(5) . .
C50 O18 C54 133(6) . .
C50 O18 K3 103(5) . .
C54 O18 K3 122(4) . .
O18 C54 C51 105(5) . .
N6 C51 C54 114(5) . .
C73 N9 C85 115(5) . .
C73 N9 C79 111(5) . .
C85 N9 C79 101(4) . .
C90 N10 C84 131(5) . .
C90 N10 C78 110(4) . .
C84 N10 C78 103(4) . .
N9 C73 C74 116(5) . .
O25 C74 C73 108(5) . .
C75 O25 C74 116(4) . .
O25 C75 C76 106(5) . .
O26 C76 C75 118(5) . .
C77 O26 C76 115(4) . .
O26 C77 C78 112(5) . .
N10 C78 C77 98(4) . .
N9 C79 C80 112(5) . .
O27 C80 C79 115(5) . .
C80 O27 C81 129(4) . .
O27 C81 C82 110(5) . .
O28 C82 C81 112(5) . .
C82 O28 C83 120(5) . .
O28 C83 C84 111(4) . .
N10 C84 C83 106(4) . .
N9 C85 C86 120(5) . .
O29 C86 C85 118(5) . .
C86 O29 C87 130(5) . .
O29 C87 C88 104(5) . .
O30 C88 C87 123(5) . .
C88 O30 C89 120(5) . .
O30 C89 C90 109(5) . .
N10 C90 C89 107(5) . .
C70 K4 C69 61(2) 2_855 2_855
C70 K4 K4 64(3) 2_855 2_855
C69 K4 K4 125(3) 2_855 2_855
C70 K4 C68 115(4) 2_855 2_855
C69 K4 C68 100(3) 2_855 2_855
K4 K4 C68 95(3) 2_855 2_855
C70 K4 C70 118(3) 2_855 .
C69 K4 C70 172(4) 2_855 .
K4 K4 C70 54(2) 2_855 .
C68 K4 C70 73(3) 2_855 .
C70 K4 O23 82(3) 2_855 2_855
C69 K4 O23 51(2) 2_855 2_855
K4 K4 O23 115(2) 2_855 2_855
C68 K4 O23 49.5(19) 2_855 2_855
C70 K4 O23 122(3) . 2_855
C70 K4 C67 165(4) 2_855 2_855
C69 K4 C67 112(3) 2_855 2_855
K4 K4 C67 119(2) 2_855 2_855
C68 K4 C67 52(2) 2_855 2_855
C70 K4 C67 67(3) . 2_855
O23 K4 C67 84(3) 2_855 2_855
C70 K4 C66 135(4) 2_855 .
C69 K4 C66 107(3) 2_855 .
K4 K4 C66 117(2) 2_855 .
C68 K4 C66 110(3) 2_855 .
C70 K4 C66 80(3) . .
O23 K4 C66 126(2) 2_855 .
C67 K4 C66 58(3) 2_855 .
C70 K4 C65 104(4) 2_855 .
C69 K4 C65 66(3) 2_855 .
K4 K4 C65 137(3) 2_855 .
C68 K4 C65 125(3) 2_855 .
C70 K4 C65 121(3) . .
O23 K4 C65 103(3) 2_855 .
C67 K4 C65 84(3) 2_855 .
C66 K4 C65 41.8(16) . .
C70 K4 C59 129(3) 2_855 .
C69 K4 C59 84(3) 2_855 .
K4 K4 C59 127(2) 2_855 .
C68 K4 C59 33(3) 2_855 .
C70 K4 C59 92(3) . .
O23 K4 C59 47(2) 2_855 .
C67 K4 C59 37(2) 2_855 .
C66 K4 C59 87.9(19) . .
C65 K4 C59 93(2) . .
C70 K4 C68 55(3) 2_855 .
C69 K4 C68 106(2) 2_855 .
K4 K4 C68 42.7(19) 2_855 .
C68 K4 C68 138(2) 2_855 .
C70 K4 C68 78(3) . .
O23 K4 C68 136(2) 2_855 .
C67 K4 C68 138(2) 2_855 .
C66 K4 C68 94(2) . .
C65 K4 C68 96(2) . .
C59 K4 C68 169(2) . .
C70 K4 N7 151(3) 2_855 2_855
C69 K4 N7 145(3) 2_855 2_855
K4 K4 N7 87.1(17) 2_855 2_855
C68 K4 N7 60(2) 2_855 2_855
C70 K4 N7 34(2) . 2_855
O23 K4 N7 106(2) 2_855 2_855
C67 K4 N7 33.0(15) 2_855 2_855
C66 K4 N7 62(2) . 2_855
C65 K4 N7 101(2) . 2_855
C59 K4 N7 64(2) . 2_855
C68 K4 N7 108.0(16) . 2_855
C55 N7 C61 122(5) . .
C71 N7 C61 107(5) 2_855 .
C55 N7 C67 126(5) . .
C71 N7 C67 126(5) 2_855 .
C61 N7 C67 110(4) . .
C71 N7 O24 59(3) 2_855 2_855
C61 N7 O24 132(5) . 2_855
C67 N7 O24 115(5) . 2_855
C55 N7 C70 92(5) . 2_855
C71 N7 C70 118(5) 2_855 2_855
C61 N7 C70 109(5) . 2_855
C67 N7 C70 85(4) . 2_855
O24 N7 C70 59(3) 2_855 2_855
C55 N7 K4 110(3) . 2_855
C71 N7 K4 131(4) 2_855 2_855
C61 N7 K4 120(4) . 2_855
C67 N7 K4 47(3) . 2_855
O24 N7 K4 80(2) 2_855 2_855
C55 N7 K4 99(4) . .
C71 N7 K4 125(4) 2_855 .
C61 N7 K4 107(4) . .
C67 N7 K4 79(3) . .
O24 N7 K4 65(2) 2_855 .
C72 N8 C60 105(5) . .
C72 N8 C66 112(4) . .
C60 N8 C66 120(4) . .
C72 N8 C67 99(4) . 2_855
C60 N8 C67 47(4) . 2_855
C66 N8 C67 81(5) . 2_855
C72 N8 K4 120(3) . .
C60 N8 K4 76(3) . .
C66 N8 K4 45(3) . .
C71 C55 O24 159(10) 2_855 2_855
C71 C55 N7 79(10) 2_855 .
O24 C55 N7 79(6) 2_855 .
C71 C55 C56 137(10) 2_855 .
O24 C55 C56 59(6) 2_855 .
N7 C55 C56 126(5) . .
C71 C55 C72 46(10) 2_855 2_855
O24 C55 C72 126(9) 2_855 2_855
N7 C55 C72 77(5) . 2_855
C56 C55 C72 101(7) . 2_855
C71 C55 K4 120(10) 2_855 2_855
N7 C55 K4 47(3) . 2_855
C56 C55 K4 79(3) . 2_855
C72 C55 K4 89(3) 2_855 2_855
C71 C55 K4 138(10) 2_855 .
N7 C55 K4 58(3) . .
C56 C55 K4 78(4) . .
C72 C55 K4 117(3) 2_855 .
O24 C56 O19 91(5) 2_855 .
O19 C56 C55 120(5) . .
O24 C56 C71 45(3) 2_855 2_855
O19 C56 C71 128(5) . 2_855
O24 C56 K4 51(3) 2_855 2_855
O19 C56 K4 46(3) . 2_855
C55 C56 K4 75(3) . 2_855
C71 C56 K4 82(3) 2_855 2_855
O24 C56 K4 45(3) 2_855 .
O19 C56 K4 47(3) . .
C55 C56 K4 77(4) . .
C71 C56 K4 88(3) 2_855 .
C57 O19 C56 119(4) . .
C57 O19 C66 120(6) . 2_855
C56 O19 C66 82(5) . 2_855
C57 O19 K4 129(4) . 2_855
C56 O19 K4 110(3) . 2_855
C66 O19 K4 54(3) 2_855 2_855
C57 O19 K4 125(3) . .
C56 O19 K4 111(4) . .
C66 O19 K4 88(3) 2_855 .
O19 C57 C58 118(4) . .
O20 C58 C57 110(4) . .
C68 O20 C59 60(5) 2_855 .
C68 O20 C58 119(5) 2_855 .
C59 O20 C58 130(6) . .
C59 O20 K4 56(4) . .
C58 O20 K4 126(3) . .
C59 O20 K4 85(4) . 2_855
C58 O20 K4 110(3) . 2_855
C68 C59 C67 73(5) 2_855 2_855
C68 C59 O20 49(4) 2_855 .
C67 C59 O20 93(5) 2_855 .
C68 C59 C60 122(6) 2_855 .
C67 C59 C60 49(4) 2_855 .
O20 C59 C60 121(6) . .
C68 C59 O23 55(3) 2_855 2_855
C67 C59 O23 105(6) 2_855 2_855
O20 C59 O23 90(4) . 2_855
C60 C59 O23 136(5) . 2_855
C67 C59 K4 56(4) 2_855 .
O20 C59 K4 93(4) . .
C60 C59 K4 96(4) . .
O23 C59 K4 49(3) 2_855 .
C67 C60 N8 74(5) 2_855 .
C67 C60 C59 60(5) 2_855 .
N8 C60 C59 128(5) . .
N8 C60 K4 75(3) . .
C59 C60 K4 53(4) . .
N7 C61 C62 109(5) . .
O21 C62 C61 119(5) . .
C63 O21 C62 118(4) . .
C63 O21 C69 94(5) . 2_855
C62 O21 C69 112(5) . 2_855
C63 O21 K4 115(4) . .
C62 O21 K4 114(3) . .
O21 C63 C64 119(5) . .
O22 C64 C63 99(4) . .
C64 O22 C65 101(4) . .
C64 O22 K4 135(3) . .
C65 O22 K4 50(4) . .
O22 C65 C66 105(4) . .
O22 C65 K4 98(4) . .
C66 C65 K4 68(4) . .
N8 C66 C65 109(4) . .
N8 C66 O19 145(4) . 2_855
C65 C66 O19 106(4) . 2_855
N8 C66 C67 53(3) . 2_855
C65 C66 C67 101(5) . 2_855
O19 C66 C67 117(5) 2_855 2_855
N8 C66 K4 107(4) . .
C65 C66 K4 70(4) . .
O19 C66 K4 82(3) 2_855 .
C67 C66 K4 56(3) 2_855 .
N8 C66 K4 120(5) . 2_855
C65 C66 K4 89(4) . 2_855
O19 C66 K4 57(2) 2_855 2_855
C67 C66 K4 67(3) 2_855 2_855
C60 C67 C59 71(5) 2_855 2_855
C60 C67 N7 125(6) 2_855 .
C59 C67 N7 134(6) 2_855 .
C60 C67 C68 121(6) 2_855 .
C59 C67 C68 51(4) 2_855 .
N7 C67 C68 97(4) . .
C60 C67 N8 59(3) 2_855 2_855
C59 C67 N8 124(5) 2_855 2_855
N7 C67 N8 96(4) . 2_855
C68 C67 N8 162(5) . 2_855
C60 C67 K4 133(6) 2_855 2_855
C59 C67 K4 87(4) 2_855 2_855
N7 C67 K4 100(4) . 2_855
C68 C67 K4 56(4) . 2_855
N8 C67 K4 110(5) 2_855 2_855
C60 C67 C66 99(5) 2_855 2_855
C59 C67 C66 132(5) 2_855 2_855
N7 C67 C66 91(4) . 2_855
C68 C67 C66 122(6) . 2_855
N8 C67 C66 46(3) 2_855 2_855
K4 C67 C66 66(3) 2_855 2_855
C60 C67 C70 172(5) 2_855 2_855
C59 C67 C70 117(5) 2_855 2_855
N7 C67 C70 49(3) . 2_855
C68 C67 C70 67(4) . 2_855
N8 C67 C70 114(5) 2_855 2_855
K4 C67 C70 51(3) 2_855 2_855
C66 C67 C70 76(4) 2_855 2_855
C60 C67 K4 161(5) 2_855 .
C59 C67 K4 99(4) 2_855 .
N7 C67 K4 74(3) . .
C68 C67 K4 52(4) . .
N8 C67 K4 121(4) 2_855 .
C66 C67 K4 76(3) 2_855 .
O20 C68 C59 71(6) 2_855 2_855
O20 C68 O23 119(7) 2_855 .
C59 C68 O23 77(5) 2_855 .
O20 C68 C67 95(6) 2_855 .
C59 C68 C67 57(5) 2_855 .
O23 C68 C67 109(4) . .
O20 C68 K4 168(6) 2_855 2_855
C59 C68 K4 103(5) 2_855 2_855
O23 C68 K4 68(3) . 2_855
C67 C68 K4 73(4) . 2_855
O20 C68 C70 120(5) 2_855 2_855
C59 C68 C70 123(5) 2_855 2_855
O23 C68 C70 121(5) . 2_855
C67 C68 C70 66(4) . 2_855
K4 C68 C70 54(3) 2_855 2_855
O20 C68 K4 141(6) 2_855 .
C59 C68 K4 144(5) 2_855 .
O23 C68 K4 91(4) . .
C67 C68 K4 97(5) . .
C68 O23 C69 119(5) . .
C68 O23 C59 47(4) . 2_855
C69 O23 C59 116(5) . 2_855
C68 O23 K4 62(4) . 2_855
C69 O23 K4 58(3) . 2_855
C59 O23 K4 85(3) 2_855 2_855
C68 O23 K4 59(4) . .
C69 O23 K4 75(3) . .
C59 O23 K4 100(3) 2_855 .
O23 C69 C70 92(4) . .
O23 C69 K4 71(3) . 2_855
C70 C69 K4 57(3) . 2_855
O23 C69 O21 176(5) . 2_855
C70 C69 O21 92(5) . 2_855
K4 C69 O21 112(5) 2_855 2_855
O23 C69 K4 76(3) . .
O21 C69 K4 108(3) 2_855 .
O24 C70 K4 134(5) . 2_855
O24 C70 N7 58(3) . 2_855
K4 C70 N7 166(5) 2_855 2_855
O24 C70 C69 93(4) . .
K4 C70 C69 61(4) 2_855 .
N7 C70 C69 129(6) 2_855 .
O24 C70 K4 122(5) . .
K4 C70 K4 62(3) 2_855 .
N7 C70 K4 108(4) 2_855 .
C69 C70 K4 123(4) . .
O24 C70 C67 88(4) . 2_855
K4 C70 C67 123(4) 2_855 2_855
N7 C70 C67 46(2) 2_855 2_855
C69 C70 C67 172(6) . 2_855
K4 C70 C67 63(3) . 2_855
O24 C70 C68 134(4) . 2_855
K4 C70 C68 87(3) 2_855 2_855
N7 C70 C68 79(4) 2_855 2_855
C69 C70 C68 131(5) . 2_855
K4 C70 C68 53(2) . 2_855
C67 C70 C68 47(2) 2_855 2_855
C55 O24 C56 88(6) 2_855 2_855
C56 O24 C71 96(6) 2_855 .
C55 O24 N7 67(5) 2_855 2_855
C56 O24 N7 138(7) 2_855 2_855
C71 O24 N7 58(4) . 2_855
C55 O24 C70 130(7) 2_855 .
C56 O24 C70 134(6) 2_855 .
C71 O24 C70 120(5) . .
N7 O24 C70 63(3) 2_855 .
C55 O24 K4 153(6) 2_855 2_855
C56 O24 K4 115(4) 2_855 2_855
C71 O24 K4 144(5) . 2_855
N7 O24 K4 86(2) 2_855 2_855
C55 O24 K4 128(7) 2_855 .
C56 O24 K4 108(4) 2_855 .
C71 O24 K4 120(4) . .
N7 O24 K4 68(2) 2_855 .
C55 C71 N7 75(8) 2_855 2_855
N7 C71 O24 62(4) 2_855 .
C55 C71 C72 117(10) 2_855 .
N7 C71 C72 90(5) 2_855 .
O24 C71 C72 113(5) . .
N7 C71 C56 96(4) 2_855 2_855
C72 C71 C56 95(6) . 2_855
N8 C72 C71 114(4) . .
N8 C72 C55 100(4) . 2_855
O35 K6 C91 114(3) 2_855 2_855
O35 K6 C92 138(3) 2_855 2_855
C91 K6 C92 39.0(17) 2_855 2_855
O35 K6 N11 83(2) 2_855 2_855
C91 K6 N11 34.6(13) 2_855 2_855
C92 K6 N11 58.3(18) 2_855 2_855
O35 K6 C105 33(2) 2_855 2_855
C91 K6 C105 143(3) 2_855 2_855
C92 K6 C105 168(2) 2_855 2_855
N11 K6 C105 116(2) 2_855 2_855
O35 K6 O35 105.5(19) 2_855 .
C91 K6 O35 77(2) 2_855 .
C92 K6 O35 48(2) 2_855 .
N11 K6 O35 70.1(17) 2_855 .
C105 K6 O35 120(2) 2_855 .
O35 K6 C104 28.8(17) 2_855 2_855
C91 K6 C104 86(2) 2_855 2_855
C92 K6 C104 117(2) 2_855 2_855
N11 K6 C104 58.6(15) 2_855 2_855
C105 K6 C104 58(2) 2_855 2_855
O35 K6 C104 107(2) . 2_855
O35 K6 O33 106(2) 2_855 .
C91 K6 O33 138(2) 2_855 .
C92 K6 O33 112(2) 2_855 .
N11 K6 O33 170(2) 2_855 .
C105 K6 O33 73(2) 2_855 .
O35 K6 O33 104(2) . .
C104 K6 O33 131(2) 2_855 .
O35 K6 O34 140(3) 2_855 .
C91 K6 O34 81(2) 2_855 .
C92 K6 O34 77(2) 2_855 .
N11 K6 O34 115.1(18) 2_855 .
C105 K6 O34 114(2) 2_855 .
O35 K6 O34 114(2) . .
C104 K6 O34 134(2) 2_855 .
O33 K6 O34 59.3(16) . .
O35 K6 O31 28(2) 2_855 .
C91 K6 O31 141(2) 2_855 .
C92 K6 O31 148.9(15) 2_855 .
N11 K6 O31 107.9(19) 2_855 .
C105 K6 O31 18.7(17) 2_855 .
O35 K6 O31 102.1(19) . .
C104 K6 O31 56.3(19) 2_855 .
O33 K6 O31 80.6(19) . .
O34 K6 O31 131(2) . .
O35 K6 O32 49(2) 2_855 .
C91 K6 O32 89(2) 2_855 .
C92 K6 O32 128(2) 2_855 .
N11 K6 O32 79.4(19) 2_855 .
C105 K6 O32 57(2) 2_855 .
O35 K6 O32 143(2) . .
C104 K6 O32 37(2) 2_855 .
O33 K6 O32 108(2) . .
O34 K6 O32 97.7(19) . .
O31 K6 O32 67.7(16) . .
O35 K6 O36 131(2) 2_855 .
C91 K6 O36 24(2) 2_855 .
C92 K6 O36 15(2) 2_855 .
N11 K6 O36 47.6(19) 2_855 .
C105 K6 O36 164(3) 2_855 .
O35 K6 O36 59.3(17) . .
C104 K6 O36 105(2) 2_855 .
O33 K6 O36 123(2) . .
O34 K6 O36 77.5(19) . .
O31 K6 O36 151(2) . .
O32 K6 O36 112.8(19) . .
C97 N11 C103 119(5) . .
C97 N11 C91 109(5) . .
C103 N11 C91 123(5) . .
C97 N11 K6 144(5) . 2_855
C103 N11 K6 92(3) . 2_855
C91 N11 K6 59(4) . 2_855
C97 N11 K6 97(4) . .
C103 N11 K6 93(4) . .
C91 N11 K6 109(4) . .
K6 N11 K6 61.1(13) 2_855 .
C96 N12 C108 108(5) . .
C96 N12 C102 105(5) . .
C108 N12 C102 106(5) . .
C96 N12 C91 133(5) . 2_855
C108 N12 C91 64(5) . 2_855
C102 N12 C91 121(5) . 2_855
C96 N12 K6 111(3) . .
C108 N12 K6 113(4) . .
C102 N12 K6 113(3) . .
C91 N12 K6 50(3) 2_855 .
O36 C91 N11 111(6) 2_855 .
N11 C91 C92 107(4) . .
O36 C91 C108 104(7) 2_855 2_855
N11 C91 C108 101(5) . 2_855
C92 C91 C108 132(7) . 2_855
O36 C91 N12 132(6) 2_855 2_855
N11 C91 N12 113(4) . 2_855
C92 C91 N12 138(5) . 2_855
C108 C91 N12 49(2) 2_855 2_855
O36 C91 C107 52(4) 2_855 2_855
N11 C91 C107 125(6) . 2_855
C92 C91 C107 80(5) . 2_855
C108 C91 C107 53(3) 2_855 2_855
N12 C91 C107 86(4) 2_855 2_855
O36 C91 K6 108(5) 2_855 2_855
N11 C91 K6 86(4) . 2_855
C92 C91 K6 79(5) . 2_855
C108 C91 K6 142(5) 2_855 2_855
N12 C91 K6 94(4) 2_855 2_855
C107 C91 K6 147(5) 2_855 2_855
O36 C92 O31 99(9) 2_855 .
O36 C92 C91 48(6) 2_855 .
O31 C92 C91 108(4) . .
O36 C92 C106 62(7) 2_855 2_855
C91 C92 C106 86(6) . 2_855
O36 C92 K6 111(7) 2_855 2_855
O31 C92 K6 104(5) . 2_855
C91 C92 K6 62(5) . 2_855
C106 C92 K6 122(5) 2_855 2_855
O36 C92 K6 117(8) 2_855 .
O31 C92 K6 50(4) . .
C91 C92 K6 86(4) . .
C106 C92 K6 78(4) 2_855 .
K6 C92 K6 54.1(19) 2_855 .
C105 O31 C106 107(8) 2_855 2_855
C105 O31 O35 75(5) 2_855 2_855
C106 O31 O35 164(9) 2_855 2_855
C105 O31 C92 170(9) 2_855 .
C106 O31 C92 83(6) 2_855 .
O35 O31 C92 96(6) 2_855 .
C105 O31 C93 51(8) 2_855 .
C106 O31 C93 110(8) 2_855 .
O35 O31 C93 83(4) 2_855 .
C92 O31 C93 124(5) . .
C105 O31 O36 163(8) 2_855 2_855
C106 O31 O36 56(4) 2_855 2_855
O35 O31 O36 120(5) 2_855 2_855
C93 O31 O36 133(5) . 2_855
C105 O31 K6 69(6) 2_855 .
C106 O31 K6 128(8) 2_855 .
C92 O31 K6 107(5) . .
C93 O31 K6 105(4) . .
O36 O31 K6 117(3) 2_855 .
C105 O31 K6 126(6) 2_855 2_855
C106 O31 K6 110(6) 2_855 2_855
C92 O31 K6 50(4) . 2_855
C93 O31 K6 138(4) . 2_855
O36 O31 K6 64(2) 2_855 2_855
K6 O31 K6 57.1(12) . 2_855
C105 C93 C94 113(6) 2_855 .
O31 C93 C94 117(6) . .
C105 C93 O35 50(4) 2_855 2_855
O31 C93 O35 48(3) . 2_855
C94 C93 O35 71(4) . 2_855
O31 C93 K6 51(3) . .
C94 C93 K6 79(4) . .
O32 C94 C93 110(5) . .
O32 C94 C104 70(6) . 2_855
C93 C94 C104 105(6) . 2_855
O32 C94 K6 49(3) . .
C93 C94 K6 75(4) . .
C104 C94 K6 48(3) 2_855 .
C95 O32 C94 118(4) . .
C95 O32 C104 104(6) . 2_855
C94 O32 C104 58(5) . 2_855
C95 O32 K6 122(4) . .
C94 O32 K6 107(4) . .
C104 O32 K6 70(3) 2_855 .
O32 C95 C96 112(5) . .
N12 C96 C95 128(5) . .
N11 C97 C98 121(5) . .
N11 C97 C106 91(5) . 2_855
C98 C97 C106 123(7) . 2_855
N11 C97 K6 59(3) . .
C98 C97 K6 81(4) . .
C106 C97 K6 78(4) 2_855 .
O33 C98 C97 118(5) . .
O33 C98 K6 46(3) . .
C97 C98 K6 74(4) . .
C99 O33 C98 129(5) . .
C99 O33 K6 114(4) . .
C98 O33 K6 112(4) . .
O33 C99 C100 104(5) . .
O34 C100 C99 107(5) . .
C101 O34 C100 113(4) . .
C101 O34 K6 121(4) . .
C100 O34 K6 119(4) . .
O34 C101 C102 118(5) . .
N12 C102 C101 122(5) . .
N11 C103 C104 123(5) . .
N11 C103 K6 60(3) . 2_855
C104 C103 K6 66(3) . 2_855
N11 C103 K6 62(3) . .
C104 C103 K6 74(4) . .
K6 C103 K6 52.8(13) 2_855 .
O35 C104 C103 119(5) . .
O35 C104 C94 83(4) . 2_855
C103 C104 C94 147(7) . 2_855
O35 C104 O32 82(5) . 2_855
C103 C104 O32 104(6) . 2_855
C94 C104 O32 51(3) 2_855 2_855
O35 C104 K6 39(3) . 2_855
C103 C104 K6 84(4) . 2_855
C94 C104 K6 105(4) 2_855 2_855
O32 C104 K6 73(3) 2_855 2_855
C103 C104 K6 79(4) . .
C94 C104 K6 132(4) 2_855 .
O32 C104 K6 128(4) 2_855 .
K6 C104 K6 55.4(15) 2_855 .
C104 O35 O31 133(6) . 2_855
C104 O35 C105 129(5) . .
C104 O35 K6 112(5) . 2_855
O31 O35 K6 115(4) 2_855 2_855
C105 O35 K6 102(5) . 2_855
C104 O35 C93 95(4) . 2_855
O31 O35 C93 49(2) 2_855 2_855
K6 O35 C93 133(5) 2_855 2_855
C104 O35 K6 101(4) . .
O31 O35 K6 93(3) 2_855 .
C105 O35 K6 124(4) . .
K6 O35 K6 74.5(19) 2_855 .
C93 O35 K6 138(3) 2_855 .
O31 C105 C93 91(9) 2_855 2_855
O31 C105 O35 69(6) 2_855 .
C93 C105 O35 94(6) 2_855 .
C93 C105 C106 99(8) 2_855 .
O35 C105 C106 107(4) . .
C93 C105 K6 132(5) 2_855 2_855
O35 C105 K6 44(4) . 2_855
C106 C105 K6 113(6) . 2_855
O31 C106 O36 88(6) 2_855 .
O36 C106 C105 122(5) . .
O31 C106 C92 59(5) 2_855 2_855
C105 C106 C92 93(5) . 2_855
O31 C106 C97 112(9) 2_855 2_855
O36 C106 C97 101(7) . 2_855
C105 C106 C97 101(7) . 2_855
C92 C106 C97 114(7) 2_855 2_855
O36 C106 K6 95(4) . 2_855
C92 C106 K6 75(4) 2_855 2_855
C97 C106 K6 73(4) 2_855 2_855
C92 O36 C91 102(8) 2_855 2_855
C92 O36 C106 89(7) 2_855 .
C91 O36 C106 112(8) 2_855 .
C92 O36 C107 151(10) 2_855 .
C91 O36 C107 87(6) 2_855 .
C106 O36 C107 113(5) . .
C92 O36 O31 54(6) 2_855 2_855
C91 O36 O31 110(5) 2_855 2_855
C107 O36 O31 148(5) . 2_855
C92 O36 K6 54(7) 2_855 .
C91 O36 K6 48(5) 2_855 .
C106 O36 K6 110(4) . .
C107 O36 K6 127(4) . .
O31 O36 K6 82(2) 2_855 .
O36 C107 C108 99(5) . .
C108 C107 C91 60(4) . 2_855
N12 C108 C107 109(5) . .
N12 C108 C91 67(4) . 2_855
C107 C108 C91 68(4) . 2_855

loop_
_geom_bond_atom_site_label_1
_geom_bond_atom_site_label_2
_geom_bond_distance
_geom_bond_site_symmetry_2
N1N C1N 1.49(3) .
C1N C1N 1.50(4) 2_646
C1N H1NA 0.9900 .
C1N H1NB 0.9900 .
C2N N2N 1.49(4) .
C2N C2N 1.50(4) 2_845
C2N H2NA 0.9900 .
C2N H2NB 0.9900 .
Bi1 Pd1 2.7455(16) .
Bi1 Sn2 3.052(2) .
Bi1 Sn5 3.0826(18) .
Bi1 Bi2 3.1353(15) .
Bi2 Pd1 2.7285(18) .
Bi2 Sn3 3.073(2) .
Bi2 Sn6 3.0938(18) .
Bi3 Pd2 2.7278(17) .
Bi3 Sn6 3.055(2) .
Bi3 Sn3 3.0651(16) .
Bi3 Bi4 3.1239(15) .
Bi4 Pd2 2.7507(15) .
Bi4 Sn7 3.0334(18) .
Bi4 Sn4 3.0668(15) .
Bi5 Pd3 2.7520(17) .
Bi5 Sn7 3.0203(15) .
Bi5 Sn4 3.0414(17) .
Bi5 Bi6 3.1496(13) .
Bi6 Pd3 2.7333(16) .
Bi6 Sn2 3.0412(18) .
Bi6 Sn5 3.0495(18) .
Sn1 Sn3 2.9105(18) .
Sn1 Sn4 2.9174(17) .
Sn1 Sn2 2.9439(18) .
Sn1 Pd3 2.9634(19) .
Sn1 Pd2 2.9856(18) .
Sn1 Pd1 2.998(2) .
Sn2 Pd3 2.8676(17) .
Sn2 Pd1 2.8909(19) .
Sn2 Sn5 3.1881(18) .
Sn3 Pd2 2.872(2) .
Sn3 Pd1 2.917(2) .
Sn3 Sn6 3.223(2) .
Sn4 Pd2 2.896(2) .
Sn4 Pd3 2.913(2) .
Sn4 Sn7 3.2607(17) .
Sn5 Pd3 2.901(2) .
Sn5 Sn8 2.9099(17) .
Sn5 Pd1 2.920(2) .
Sn6 Pd1 2.903(2) .
Sn6 Pd2 2.905(2) .
Sn6 Sn8 2.917(2) .
Sn7 Pd3 2.8696(17) .
Sn7 Sn8 2.8984(19) .
Sn7 Pd2 2.900(2) .
Sn8 Pd1 2.987(2) .
Sn8 Pd2 3.000(2) .
Sn8 Pd3 3.0250(18) .
Pd1 Pd2 2.7719(19) .
Pd1 Pd3 2.774(2) .
Pd2 Pd3 2.756(2) .
K2 O5 2.768(14) .
K2 O3 2.780(12) .
K2 O1 2.824(11) .
K2 O6 2.842(14) .
K2 O4 2.850(14) .
K2 O2 2.872(13) .
K2 N2 3.035(16) .
K2 N1 3.061(16) .
O1 C15 1.41(2) .
O1 C14 1.46(3) .
O2 C17 1.45(2) .
O2 C16 1.47(2) .
O6 C8 1.40(3) .
O6 C9 1.42(2) .
O5 C10 1.41(3) .
O5 C11 1.44(2) .
O3 C5 1.40(2) .
O3 C4 1.43(2) .
O4 C3 1.40(2) .
O4 C2 1.46(2) .
N1 C1 1.46(3) .
N1 C12 1.48(3) .
N1 C13 1.52(2) .
N2 C18 1.46(2) .
N2 C7 1.47(3) .
N2 C6 1.51(2) .
C14 C13 1.50(3) .
C14 H14A 0.9900 .
C14 H14B 0.9900 .
C15 C16 1.49(3) .
C15 H15A 0.9900 .
C15 H15B 0.9900 .
C4 C3 1.50(3) .
C4 H4A 0.9900 .
C4 H4B 0.9900 .
C7 C8 1.55(3) .
C7 H7A 0.9900 .
C7 H7B 0.9900 .
C17 C18 1.51(2) .
C17 H17A 0.9900 .
C17 H17B 0.9900 .
C5 C6 1.51(3) .
C5 H5A 0.9900 .
C5 H5B 0.9900 .
C6 H6A 0.9900 .
C6 H6B 0.9900 .
C8 H8A 0.9900 .
C8 H8B 0.9900 .
C16 H16A 0.9900 .
C16 H16B 0.9900 .
C2 C1 1.48(3) .
C2 H2A 0.9900 .
C2 H2B 0.9900 .
C12 C11 1.50(3) .
C12 H12A 0.9900 .
C12 H12B 0.9900 .
C11 H11A 0.9900 .
C11 H11B 0.9900 .
C9 C10 1.54(3) .
C9 H9A 0.9900 .
C9 H9B 0.9900 .
C18 H18A 0.9900 .
C18 H18B 0.9900 .
C1 H1A 0.9900 .
C1 H1B 0.9900 .
C13 H13A 0.9900 .
C13 H13B 0.9900 .
C3 H3A 0.9900 .
C3 H3B 0.9900 .
C10 H10A 0.9900 .
C10 H10B 0.9900 .
K1 O11 2.744(14) .
K1 O10 2.768(12) .
K1 O7 2.788(10) .
K1 O12 2.797(11) .
K1 O9 2.806(12) .
K1 O8 2.859(12) .
K1 N4 2.932(14) .
K1 N3 2.994(15) .
N3 C19 1.46(2) .
N3 C30 1.467(19) .
N3 C31 1.47(2) .
N4 C24 1.447(19) .
N4 C36 1.46(2) .
N4 C25 1.54(2) .
C19 C20 1.48(3) .
C19 H19A 0.9900 .
C19 H19B 0.9900 .
C20 O10 1.44(2) .
C20 H20A 0.9900 .
C20 H20B 0.9900 .
O10 C21 1.46(2) .
C21 C22 1.50(3) .
C21 H21A 0.9900 .
C21 H21B 0.9900 .
C22 O11 1.43(3) .
C22 H22A 0.9900 .
C22 H22B 0.9900 .
O11 C23 1.45(3) .
C23 C24 1.47(3) .
C23 H23A 0.9900 .
C23 H23B 0.9900 .
C24 H24A 0.9900 .
C24 H24B 0.9900 .
C30 C29 1.50(3) .
C30 H30A 0.9900 .
C30 H30B 0.9900 .
C29 O7 1.42(2) .
C29 H29A 0.9900 .
C29 H29B 0.9900 .
O7 C28 1.41(2) .
C28 C27 1.49(3) .
C28 H28A 0.9900 .
C28 H28B 0.9900 .
C27 O8 1.43(2) .
C27 H27A 0.9900 .
C27 H27B 0.9900 .
O8 C26 1.42(2) .
C26 C25 1.46(3) .
C26 H26A 0.9900 .
C26 H26B 0.9900 .
C25 H25A 0.9900 .
C25 H25B 0.9900 .
C31 C32 1.50(2) .
C31 H31A 0.9900 .
C31 H31B 0.9900 .
C32 O9 1.36(2) .
C32 H32A 0.9900 .
C32 H32B 0.9900 .
O9 C33 1.443(18) .
C33 C34 1.50(2) .
C33 H33A 0.9900 .
C33 H33B 0.9900 .
C34 O12 1.440(18) .
C34 H34A 0.9900 .
C34 H34B 0.9900 .
O12 C35 1.40(2) .
C35 C36 1.49(2) .
C35 H35A 0.9900 .
C35 H35B 0.9900 .
C36 H36A 0.9900 .
C36 H36B 0.9900 .
K3 O15 2.85(4) .
K3 O17 2.87(4) .
K3 N5 2.90(6) .
K3 O16 2.92(4) .
K3 O18 2.94(4) .
K3 O13 2.94(4) .
K3 O14 2.95(4) .
K3 N6 3.27(7) .
K3 C50 3.41(10) .
K3 C40 3.46(9) .
N5 C42 1.43(4) .
N5 C47 1.45(4) .
N5 C43 1.50(4) .
N6 C51 1.41(4) .
N6 C46 1.43(4) .
N6 C38 1.44(4) .
C42 C41 1.40(8) .
C41 O13 1.43(9) .
O13 C40 1.32(10) .
C40 C39 1.50(9) .
C39 O14 1.41(9) .
O14 C37 1.43(4) .
C37 C38 1.57(4) .
C43 C44 1.54(4) .
C44 O16 1.45(4) .
O16 C52 1.49(4) .
C52 C53 1.57(4) .
C53 O15 1.45(4) .
O15 C45 1.88(10) .
C45 C46 1.51(9) .
C47 C48 1.66(10) .
C48 O17 1.58(9) .
O17 C49 1.29(9) .
C49 C50 1.47(10) .
C50 O18 1.19(8) .
O18 C54 1.46(4) .
C54 C51 1.53(4) .
N9 C73 1.43(4) .
N9 C85 1.47(4) .
N9 C79 1.47(4) .
N10 C90 1.43(4) .
N10 C84 1.43(4) .
N10 C78 1.48(4) .
C73 C74 1.54(4) .
C74 O25 1.46(4) .
O25 C75 1.43(4) .
C75 C76 1.52(4) .
C76 O26 1.43(4) .
O26 C77 1.43(4) .
C77 C78 1.57(4) .
C79 C80 1.55(4) .
C80 O27 1.42(4) .
O27 C81 1.44(4) .
C81 C82 1.58(4) .
C82 O28 1.44(4) .
O28 C83 1.48(4) .
C83 C84 1.56(4) .
C85 C86 1.53(4) .
C86 O29 1.43(4) .
O29 C87 1.46(4) .
C87 C88 1.57(4) .
C88 O30 1.47(4) .
O30 C89 1.49(4) .
C89 C90 1.56(4) .
K4 C70 1.51(6) 2_855
K4 C69 1.58(7) 2_855
K4 K4 1.66(4) 2_855
K4 C68 1.68(8) 2_855
K4 C70 1.69(7) .
K4 O23 1.76(5) 2_855
K4 C67 1.93(8) 2_855
K4 C66 2.13(8) .
K4 C65 2.16(9) .
K4 C59 2.33(9) .
K4 C68 2.46(9) .
K4 N7 2.61(5) 2_855
N7 C55 1.37(4) .
N7 C71 1.40(9) 2_855
N7 C61 1.42(4) .
N7 C67 1.44(4) .
N7 O24 1.46(7) 2_855
N7 C70 1.53(7) 2_855
N7 K4 2.61(5) 2_855
N8 C72 1.42(4) .
N8 C60 1.43(4) .
N8 C66 1.45(4) .
N8 C67 1.61(8) 2_855
C55 C71 0.63(8) 2_855
C55 O24 0.82(7) 2_855
C55 C56 1.51(4) .
C55 C72 1.91(11) 2_855
C55 K4 3.33(6) 2_855
C56 O24 1.29(8) 2_855
C56 O19 1.44(4) .
C56 C71 2.01(10) 2_855
C56 K4 3.40(7) 2_855
O19 C57 1.43(4) .
O19 C66 1.84(8) 2_855
O19 K4 2.61(6) 2_855
C57 C58 1.55(4) .
C58 O20 1.46(4) .
O20 C68 1.13(8) 2_855
O20 C59 1.41(4) .
O20 K4 3.42(5) 2_855
C59 C68 1.29(10) 2_855
C59 C67 1.40(9) 2_855
C59 C60 1.52(4) .
C59 O23 1.71(8) 2_855
C60 C67 1.22(9) 2_855
C61 C62 1.54(4) .
C62 O21 1.47(4) .
O21 C63 1.46(4) .
O21 C69 1.82(7) 2_855
C63 C64 1.60(4) .
C64 O22 1.45(4) .
O22 C65 1.47(4) .
C65 C66 1.53(4) .
C66 O19 1.84(8) 2_855
C66 C67 1.99(11) 2_855
C66 K4 3.25(8) 2_855
C67 C60 1.22(9) 2_855
C67 C59 1.40(9) 2_855
C67 C68 1.59(4) .
C67 N8 1.61(8) 2_855
C67 K4 1.93(8) 2_855
C67 C66 1.99(11) 2_855
C67 C70 2.00(9) 2_855
C68 O20 1.13(8) 2_855
C68 C59 1.29(10) 2_855
C68 O23 1.44(4) .
C68 K4 1.68(8) 2_855
C68 C70 2.01(9) 2_855
O23 C69 1.44(4) .
O23 C59 1.71(8) 2_855
O23 K4 1.76(5) 2_855
C69 C70 1.57(4) .
C69 K4 1.58(7) 2_855
C69 O21 1.82(7) 2_855
C70 O24 1.48(4) .
C70 K4 1.51(6) 2_855
C70 N7 1.53(7) 2_855
C70 C67 2.00(9) 2_855
C70 C68 2.01(9) 2_855
O24 C55 0.82(7) 2_855
O24 C56 1.29(8) 2_855
O24 C71 1.42(4) .
O24 N7 1.46(7) 2_855
O24 K4 2.75(5) 2_855
C71 C55 0.63(8) 2_855
C71 N7 1.40(9) 2_855
C71 C72 1.54(4) .
C71 C56 2.01(10) 2_855
C72 C55 1.91(11) 2_855
K6 O35 1.87(7) 2_855
K6 C91 2.22(10) 2_855
K6 C92 2.46(10) 2_855
K6 N11 2.58(6) 2_855
K6 C105 2.61(9) 2_855
K6 O35 2.70(4) .
K6 C104 2.74(8) 2_855
K6 O33 2.75(4) .
K6 O34 2.75(4) .
K6 O31 2.79(4) .
K6 O32 2.80(4) .
K6 O36 2.84(4) .
N11 C97 1.41(4) .
N11 C103 1.43(4) .
N11 C91 1.47(4) .
N11 K6 2.58(6) 2_855
N12 C96 1.42(4) .
N12 C108 1.44(4) .
N12 C102 1.46(4) .
N12 C91 1.76(8) 2_855
C91 O36 1.20(9) 2_855
C91 C92 1.58(4) .
C91 C108 1.71(10) 2_855
C91 N12 1.76(8) 2_855
C91 C107 1.84(11) 2_855
C91 K6 2.22(10) 2_855
C92 O36 0.80(10) 2_855
C92 O31 1.42(4) .
C92 C106 1.65(11) 2_855
C92 K6 2.46(10) 2_855
O31 C105 0.89(8) 2_855
O31 C106 1.02(8) 2_855
O31 O35 1.42(7) 2_855
O31 C93 1.45(4) .
O31 O36 1.74(7) 2_855
O31 K6 3.13(6) 2_855
C93 C105 1.12(12) 2_855
C93 C94 1.53(4) .
C93 O35 1.91(9) 2_855
C94 O32 1.47(4) .
C94 C104 1.61(12) 2_855
O32 C95 1.43(4) .
O32 C104 1.78(11) 2_855
C95 C96 1.50(4) .
C97 C98 1.53(4) .
C97 C106 1.75(14) 2_855
C98 O33 1.41(4) .
O33 C99 1.41(4) .
C99 C100 1.52(4) .
C100 O34 1.47(4) .
O34 C101 1.42(4) .
C101 C102 1.51(4) .
C103 C104 1.53(4) .
C103 K6 2.98(7) 2_855
C104 O35 1.42(4) .
C104 C94 1.61(12) 2_855
C104 O32 1.78(11) 2_855
C104 K6 2.74(8) 2_855
O35 O31 1.42(7) 2_855
O35 C105 1.47(4) .
O35 K6 1.87(7) 2_855
O35 C93 1.91(8) 2_855
C105 O31 0.89(8) 2_855
C105 C93 1.12(12) 2_855
C105 C106 1.54(4) .
C105 K6 2.61(9) 2_855
C106 O31 1.02(8) 2_855
C106 O36 1.45(4) .
C106 C92 1.65(11) 2_855
C106 C97 1.75(14) 2_855
C106 K6 3.51(8) 2_855
O36 C92 0.80(10) 2_855
O36 C91 1.20(9) 2_855
O36 C107 1.46(4) .
O36 O31 1.74(7) 2_855
C107 C108 1.57(4) .
C107 C91 1.84(11) 2_855
C108 C91 1.71(10) 2_855
